data_7713362
loop_
_publ_author_name
'Qu, Yi-Ping'
'Huang, Xin-Da'
'Xu, Kui'
'Bao, Song-Song'
'Zheng, Li-Min'

_publ_section_title
;
 Octahedral lanthanide clusters containing a central PO43- anion:
 structures, luminescent, magnetic and relaxometric properties
;
_journal_name_full 'Dalton Transactions'
_journal_paper_doi 10.1039/D3DT01542D
_journal_year 2023
_chemical_formula_moiety "'C130 H114 Ho6 N6 O34 P9 [+ solvent]'"
_chemical_formula_sum 'C130 H114 Ho6 N6 O34 P9'
_chemical_formula_weight 3572.58
_space_group_crystal_system triclinic
_space_group_IT_number 2
_space_group_name_Hall '-P 1'
_space_group_name_H-M_alt 'P -1'
_atom_sites_solution_hydrogens mixed
_audit_creation_method SHELXL-2018/3
_audit_update_record
;
2023-05-17 deposited with the CCDC.	2023-07-04 downloaded from the CCDC.
;
_cell_angle_alpha 86.6461(18)
_cell_angle_beta 76.7584(16)
_cell_angle_gamma 89.4210(16)
_cell_formula_units_Z 2
_cell_length_a 15.2613(5)
_cell_length_b 15.4055(5)
_cell_length_c 29.8204(11)
_cell_measurement_reflns_used 9116
_cell_measurement_temperature 193(2)
_cell_measurement_theta_max 27.356
_cell_measurement_theta_min 2.434
_cell_volume 6812.9(4)
_computing_cell_refinement 'APEX 3'
_computing_data_collection 'APEX 3'
_computing_data_reduction "'APEX 3"
_computing_molecular_graphics SHELXTL
_computing_publication_material SHELXTL
_computing_structure_refinement 'SHELXL-2018/3 (Sheldrick, 2018)'
_computing_structure_solution 'SHELXT 2014/5 (Sheldrick, 2014)'
_diffrn_ambient_temperature 193(2)
_diffrn_detector_area_resol_mean 4K
_diffrn_measured_fraction_theta_full 0.994
_diffrn_measured_fraction_theta_max 0.994
_diffrn_measurement_device_type 'Bruker D8 with TXS'
_diffrn_measurement_method CCD
_diffrn_radiation_type MoK\a
_diffrn_radiation_wavelength 0.71073
_diffrn_reflns_av_R_equivalents 0.0480
_diffrn_reflns_av_unetI/netI 0.0700
_diffrn_reflns_Laue_measured_fraction_full 0.994
_diffrn_reflns_Laue_measured_fraction_max 0.994
_diffrn_reflns_limit_h_max 18
_diffrn_reflns_limit_h_min -15
_diffrn_reflns_limit_k_max 18
_diffrn_reflns_limit_k_min -18
_diffrn_reflns_limit_l_max 35
_diffrn_reflns_limit_l_min -33
_diffrn_reflns_number 51801
_diffrn_reflns_point_group_measured_fraction_full 0.994
_diffrn_reflns_point_group_measured_fraction_max 0.994
_diffrn_reflns_theta_full 25.027
_diffrn_reflns_theta_max 25.027
_diffrn_reflns_theta_min 1.944
_exptl_absorpt_coefficient_mu 3.625
_exptl_absorpt_correction_T_max 0.7506
_exptl_absorpt_correction_T_min 0.6676
_exptl_absorpt_correction_type multi-scan
_exptl_absorpt_process_details
;
 SADABS 2016/2: Krause, L., Herbst-Irmer, R., Sheldrick G.M. & Stalke D.,
 J. Appl. Cryst. 48 (2015) 3-10
;
_exptl_crystal_colour 'light yellow'
_exptl_crystal_density_diffrn 1.742
_exptl_crystal_description block
_exptl_crystal_F_000 3490
_exptl_crystal_size_max 0.100
_exptl_crystal_size_mid 0.100
_exptl_crystal_size_min 0.100
_refine_diff_density_max 3.898
_refine_diff_density_min -6.148
_refine_diff_density_rms 0.173
_refine_ls_extinction_method none
_refine_ls_goodness_of_fit_ref 1.020
_refine_ls_hydrogen_treatment constr
_refine_ls_matrix_type full
_refine_ls_number_parameters 1660
_refine_ls_number_reflns 23936
_refine_ls_number_restraints 80
_refine_ls_restrained_S_all 1.021
_refine_ls_R_factor_all 0.0781
_refine_ls_R_factor_gt 0.0586
_refine_ls_shift/su_max 0.001
_refine_ls_shift/su_mean 0.000
_refine_ls_structure_factor_coef Fsqd
_refine_ls_weighting_details 'w=1/[\s^2^(Fo^2^)+(0.0343P)^2^+88.8228P] where P=(Fo^2^+2Fc^2^)/3'
_refine_ls_weighting_scheme calc
_refine_ls_wR_factor_gt 0.1319
_refine_ls_wR_factor_ref 0.1458
_reflns_Friedel_coverage 0.000
_reflns_number_gt 18673
_reflns_number_total 23936
_reflns_threshold_expression 'I > 2\s(I)'
_cod_data_source_file d3dt01542d2.cif
_cod_data_source_block Ho6
_cod_database_code 7713362
_shelx_shelxl_version_number 2018/3
_shelx_space_group_comment
;
The symmetry employed for this shelxl refinement is uniquely defined
by the following loop, which should always be used as a source of
symmetry information in preference to the above space-group names.
They are only intended as comments.
;
_shelx_estimated_absorpt_t_min 0.713
_shelx_estimated_absorpt_t_max 0.713
_platon_squeeze_void_probe_radius 1.20

loop_
_space_group_symop_operation_xyz
'x, y, z'
'-x, -y, -z'

loop_
_atom_site_label
_atom_site_type_symbol
_atom_site_fract_x
_atom_site_fract_y
_atom_site_fract_z
_atom_site_U_iso_or_equiv
_atom_site_adp_type
_atom_site_occupancy
_atom_site_site_symmetry_order
_atom_site_calc_flag
_atom_site_refinement_flags_posn
_atom_site_refinement_flags_adp
_atom_site_refinement_flags_occupancy
_atom_site_disorder_assembly
_atom_site_disorder_group
Ho1 Ho 0.50578(3) 0.63881(3) 0.14218(2) 0.03894(13) Uani 1 1 d . . . . .
Ho2 Ho 0.46577(3) 0.38865(5) 0.24103(2) 0.05456(17) Uani 1 1 d D . . . .
Ho3 Ho 0.39161(3) 0.59987(3) 0.35896(2) 0.02822(11) Uani 1 1 d . . . . .
Ho4 Ho 0.43694(3) 0.84620(4) 0.25244(2) 0.04967(16) Uani 1 1 d D . . . .
Ho5 Ho 0.66524(3) 0.62406(3) 0.26187(2) 0.02806(11) Uani 1 1 d . . . . .
Ho6 Ho 0.22133(3) 0.60710(3) 0.25555(2) 0.02834(11) Uani 1 1 d . . . . .
P1 P 0.65980(16) 0.48281(16) 0.16884(8) 0.0286(5) Uani 1 1 d . . . . .
P2 P 0.34338(16) 0.47456(16) 0.16240(8) 0.0304(5) Uani 1 1 d . . . . .
P3 P 0.56890(16) 0.45643(16) 0.33490(9) 0.0318(5) Uani 1 1 d . . . . .
P4 P 0.26119(16) 0.43462(16) 0.32795(9) 0.0312(5) Uani 1 1 d . . . . .
P5 P 0.55098(16) 0.76797(16) 0.34094(8) 0.0288(5) Uani 1 1 d . . . . .
P6 P 0.23782(16) 0.75079(16) 0.33613(9) 0.0318(5) Uani 1 1 d . . . . .
P7 P 0.63896(16) 0.79038(16) 0.17456(8) 0.0307(5) Uani 1 1 d . . . . .
P8 P 0.31715(17) 0.77973(16) 0.17281(8) 0.0330(6) Uani 1 1 d . . . . .
P9 P 0.4460(2) 0.6173(2) 0.25373(10) 0.0468(7) Uani 1 1 d . . . . .
O1 O 0.6183(4) 0.5442(4) 0.1381(2) 0.0360(16) Uani 1 1 d . . . . .
O2 O 0.5968(4) 0.4068(4) 0.1887(2) 0.0334(15) Uani 1 1 d . . . . .
O3 O 0.6900(4) 0.5274(4) 0.2070(2) 0.0323(14) Uani 1 1 d . . . . .
O4 O 0.4130(4) 0.5337(5) 0.1307(2) 0.0408(16) Uani 1 1 d . . . . .
O5 O 0.3889(4) 0.4044(5) 0.1865(2) 0.0403(17) Uani 1 1 d . . . . .
O6 O 0.2730(5) 0.5241(5) 0.1966(2) 0.0439(17) Uani 1 1 d . . . . .
O7 O 0.5299(4) 0.4212(4) 0.2967(2) 0.0353(15) Uani 1 1 d . . . . .
O8 O 0.4963(4) 0.5010(4) 0.3697(2) 0.0374(16) Uani 1 1 d . . . . .
O9 O 0.6520(4) 0.5134(4) 0.3149(2) 0.0393(16) Uani 1 1 d . . . . .
O10 O 0.3325(4) 0.3877(4) 0.2929(2) 0.0388(16) Uani 1 1 d . . . . .
O11 O 0.3017(5) 0.4855(4) 0.3603(2) 0.0383(16) Uani 1 1 d . . . . .
O12 O 0.2002(4) 0.4910(4) 0.3052(3) 0.0409(17) Uani 1 1 d . . . . .
O13 O 0.4774(4) 0.7087(4) 0.3705(2) 0.0372(16) Uani 1 1 d . . . . .
O14 O 0.5142(4) 0.8274(4) 0.3070(2) 0.0332(15) Uani 1 1 d . . . . .
O15 O 0.6341(4) 0.7207(4) 0.3161(2) 0.0388(16) Uani 1 1 d . . . . .
O16 O 0.2698(4) 0.6903(4) 0.3704(2) 0.0363(15) Uani 1 1 d . . . . .
O17 O 0.3178(5) 0.7959(5) 0.3028(2) 0.0429(17) Uani 1 1 d . . . . .
O18 O 0.1768(4) 0.7033(4) 0.3113(2) 0.0348(15) Uani 1 1 d . . . . .
O19 O 0.6066(4) 0.7490(4) 0.1361(2) 0.0396(16) Uani 1 1 d . . . . .
O20 O 0.5681(4) 0.8508(5) 0.2008(2) 0.0441(18) Uani 1 1 d . . . . .
O21 O 0.6684(5) 0.7227(4) 0.2065(3) 0.0477(19) Uani 1 1 d . . . . .
O22 O 0.3920(4) 0.7304(5) 0.1417(2) 0.0421(17) Uani 1 1 d . . . . .
O23 O 0.3559(5) 0.8458(4) 0.1992(2) 0.0386(16) Uani 1 1 d . . . . .
O24 O 0.2464(4) 0.7210(4) 0.2056(2) 0.0356(15) Uani 1 1 d . . . . .
O25 O 0.4694(6) 0.5476(7) 0.2191(3) 0.072(3) Uani 1 1 d . U . . .
O26 O 0.5071(4) 0.6170(4) 0.2844(2) 0.0306(14) Uani 1 1 d . . . . .
O27 O 0.3538(4) 0.6076(4) 0.2817(2) 0.0301(14) Uani 1 1 d . . . . .
O28 O 0.4585(6) 0.6958(6) 0.2220(3) 0.070(3) Uani 1 1 d . U . . .
O29 O 0.5339(5) 0.6690(6) 0.0629(3) 0.056(2) Uani 1 1 d . . . . .
O30 O 0.499(2) 0.2539(11) 0.2622(11) 0.101(13) Uiso 0.5 1 d D . P A 1
C116 C 0.5093(15) 0.2014(14) 0.2857(8) 0.049(6) Uiso 0.5 1 d D . P A 1
H11R H 0.484641 0.213501 0.317276 0.059 Uiso 0.5 1 d R U P A 1
N2 N 0.5547(14) 0.1218(12) 0.2809(6) 0.048(5) Uiso 0.5 1 d D . P A 1
C117 C 0.6015(14) 0.0941(14) 0.2367(7) 0.047(5) Uiso 0.5 1 d D . P A 1
H11A H 0.628732 0.037085 0.240640 0.070 Uiso 0.5 1 calc R U P A 1
H11B H 0.559015 0.089886 0.216788 0.070 Uiso 0.5 1 calc R U P A 1
H11C H 0.648764 0.136374 0.222568 0.070 Uiso 0.5 1 calc R U P A 1
C118 C 0.557(2) 0.0668(17) 0.3214(9) 0.064(7) Uiso 0.5 1 d D . P A 1
H11D H 0.591161 0.014036 0.312257 0.096 Uiso 0.5 1 calc R U P A 1
H11E H 0.586035 0.098099 0.341833 0.096 Uiso 0.5 1 calc R U P A 1
H11F H 0.495436 0.051023 0.337720 0.096 Uiso 0.5 1 calc R U P A 1
O30' O 0.4965(17) 0.2492(9) 0.2494(9) 0.064(7) Uiso 0.5 1 d D . P A 2
C131 C 0.537(3) 0.194(2) 0.2540(13) 0.153(19) Uiso 0.5 1 d D . P A 2
H13Q H 0.563553 0.169231 0.225065 0.184 Uiso 0.5 1 d R U P A 2
N2' N 0.535(2) 0.146(2) 0.2953(9) 0.083(8) Uiso 0.5 1 d D . P A 2
C132 C 0.579(4) 0.062(3) 0.2948(18) 0.20(3) Uiso 0.5 1 d D . P A 2
H13A H 0.570989 0.037718 0.326530 0.297 Uiso 0.5 1 calc R U P A 2
H13B H 0.551763 0.023322 0.276935 0.297 Uiso 0.5 1 calc R U P A 2
H13C H 0.643081 0.069458 0.280702 0.297 Uiso 0.5 1 calc R U P A 2
C133 C 0.481(4) 0.173(4) 0.3381(17) 0.24(3) Uiso 0.5 1 d D . P A 2
H13D H 0.487985 0.131680 0.363262 0.357 Uiso 0.5 1 calc R U P A 2
H13E H 0.500187 0.230955 0.343870 0.357 Uiso 0.5 1 calc R U P A 2
H13F H 0.417653 0.174839 0.336266 0.357 Uiso 0.5 1 calc R U P A 2
O31 O 0.3346(5) 0.5801(5) 0.4390(2) 0.0418(17) Uani 1 1 d . . . . .
O32 O 0.405(6) 0.9819(17) 0.256(4) 0.48(6) Uiso 0.5 1 d D . P B 1
C122 C 0.3685(19) 1.0473(19) 0.2598(10) 0.077(8) Uiso 0.5 1 d D . P B 1
H12Y H 0.384463 1.080610 0.230844 0.093 Uiso 0.5 1 d R U P B 1
N4 N 0.3117(17) 1.0977(16) 0.2930(7) 0.050(7) Uiso 0.5 1 d D . P B 1
C123 C 0.2652(19) 1.1811(17) 0.2846(10) 0.072(8) Uiso 0.5 1 d D . P B 1
H12A H 0.230523 1.200925 0.314080 0.108 Uiso 0.5 1 calc R U P B 1
H12B H 0.310163 1.225259 0.270070 0.108 Uiso 0.5 1 calc R U P B 1
H12C H 0.224552 1.171681 0.264244 0.108 Uiso 0.5 1 calc R U P B 1
C124 C 0.300(4) 1.073(3) 0.3433(10) 0.145(18) Uiso 0.5 1 d D . P B 1
H12D H 0.259024 1.114357 0.361390 0.218 Uiso 0.5 1 calc R U P B 1
H12E H 0.274933 1.014389 0.350040 0.218 Uiso 0.5 1 calc R U P B 1
H12F H 0.358622 1.075045 0.351516 0.218 Uiso 0.5 1 calc R U P B 1
O32' O 0.4001(9) 0.9790(8) 0.2625(5) 0.036(3) Uiso 0.5 1 d D . P B 2
C134 C 0.3543(14) 0.9959(14) 0.2965(7) 0.045(5) Uiso 0.5 1 d D . P B 2
H13R H 0.338081 0.963356 0.325662 0.053 Uiso 0.5 1 d R U P B 2
N4' N 0.311(3) 1.078(2) 0.2978(13) 0.13(2) Uiso 0.5 1 d D . P B 2
C135 C 0.310(3) 1.135(3) 0.2552(13) 0.158(19) Uiso 0.5 1 d D . P B 2
H13G H 0.314849 1.195943 0.261754 0.237 Uiso 0.5 1 calc R U P B 2
H13H H 0.253065 1.125862 0.245937 0.237 Uiso 0.5 1 calc R U P B 2
H13I H 0.360373 1.119608 0.230267 0.237 Uiso 0.5 1 calc R U P B 2
C136 C 0.264(4) 1.121(3) 0.3408(13) 0.17(2) Uiso 0.5 1 d D . P B 2
H13J H 0.239969 1.177003 0.332348 0.251 Uiso 0.5 1 calc R U P B 2
H13K H 0.214722 1.083356 0.357974 0.251 Uiso 0.5 1 calc R U P B 2
H13L H 0.307024 1.129648 0.360009 0.251 Uiso 0.5 1 calc R U P B 2
O33 O 0.8165(4) 0.6575(5) 0.2537(2) 0.0433(17) Uani 1 1 d . . . . .
O34 O 0.0769(4) 0.5853(5) 0.2499(3) 0.0436(18) Uani 1 1 d . . . . .
N1 N 0.4976(9) 0.7240(10) -0.0020(5) 0.095(4) Uani 1 1 d . U . . .
N3 N 0.2751(7) 0.5058(6) 0.5071(3) 0.055(3) Uani 1 1 d . . . . .
N5 N 0.9458(6) 0.7376(6) 0.2258(3) 0.045(2) Uani 1 1 d . . . . .
N6 N -0.0124(6) 0.5117(6) 0.2139(3) 0.043(2) Uani 1 1 d . . . . .
C1 C 0.7650(6) 0.4437(6) 0.1296(3) 0.032(2) Uani 1 1 d . . . . .
C2 C 0.7837(7) 0.3553(7) 0.1205(3) 0.039(2) Uani 1 1 d . . . . .
C3 C 0.7242(9) 0.2864(8) 0.1395(5) 0.063(4) Uani 1 1 d . . . . .
H3A H 0.668005 0.298580 0.159502 0.076 Uiso 1 1 calc R U . . .
C4 C 0.7462(10) 0.2026(8) 0.1297(5) 0.074(4) Uani 1 1 d . . . . .
H4A H 0.704935 0.157241 0.142776 0.089 Uiso 1 1 calc R U . . .
C5 C 0.8313(9) 0.1817(8) 0.0996(4) 0.056(3) Uani 1 1 d . . . . .
H5A H 0.846250 0.122966 0.093296 0.067 Uiso 1 1 calc R U . . .
C6 C 0.8882(8) 0.2451(8) 0.0808(4) 0.051(3) Uani 1 1 d . . . . .
H6A H 0.943847 0.230809 0.060901 0.062 Uiso 1 1 calc R U . . .
C7 C 0.8690(7) 0.3329(7) 0.0895(3) 0.039(2) Uani 1 1 d . . . . .
C8 C 0.9310(7) 0.3976(8) 0.0686(3) 0.044(3) Uani 1 1 d . . . . .
H8A H 0.985559 0.381940 0.048236 0.053 Uiso 1 1 calc R U . . .
C9 C 0.9143(6) 0.4833(7) 0.0771(3) 0.035(2) Uani 1 1 d . . . . .
C10 C 0.9798(7) 0.5474(7) 0.0555(4) 0.042(2) Uani 1 1 d . . . . .
H10A H 1.034371 0.530118 0.035672 0.050 Uiso 1 1 calc R U . . .
C11 C 0.9652(7) 0.6313(8) 0.0630(4) 0.047(3) Uani 1 1 d . . . . .
H11G H 1.008109 0.673921 0.047863 0.056 Uiso 1 1 calc R U . . .
C12 C 0.8837(7) 0.6564(7) 0.0943(3) 0.042(2) Uani 1 1 d . . . . .
H12G H 0.874917 0.715892 0.100742 0.050 Uiso 1 1 calc R U . . .
C13 C 0.8183(6) 0.5972(6) 0.1150(3) 0.034(2) Uani 1 1 d . . . . .
H13M H 0.764190 0.616990 0.134272 0.040 Uiso 1 1 calc R U . . .
C14 C 0.8298(6) 0.5077(6) 0.1083(3) 0.031(2) Uani 1 1 d . . . . .
C15 C 0.2776(6) 0.4189(6) 0.1283(3) 0.032(2) Uani 1 1 d . . . . .
C16 C 0.2058(7) 0.3631(6) 0.1529(4) 0.043(3) Uani 1 1 d . . . . .
C17 C 0.1900(8) 0.3400(7) 0.2013(4) 0.048(3) Uani 1 1 d . . . . .
H17A H 0.228442 0.362381 0.218818 0.058 Uiso 1 1 calc R U . . .
C18 C 0.1201(9) 0.2859(8) 0.2227(5) 0.068(4) Uani 1 1 d . . . . .
H18A H 0.112422 0.271160 0.254774 0.081 Uiso 1 1 calc R U . . .
C19 C 0.0593(9) 0.2515(9) 0.1994(7) 0.087(5) Uani 1 1 d . . . . .
H19A H 0.010813 0.215437 0.215535 0.104 Uiso 1 1 calc R U . . .
C20 C 0.0713(9) 0.2709(8) 0.1533(6) 0.071(4) Uani 1 1 d . . . . .
H20A H 0.030717 0.247919 0.137177 0.086 Uiso 1 1 calc R U . . .
C21 C 0.1437(8) 0.3250(7) 0.1289(5) 0.055(3) Uani 1 1 d . . . . .
C22 C 0.1571(8) 0.3437(8) 0.0814(5) 0.056(3) Uani 1 1 d . . . . .
H22A H 0.116032 0.319502 0.065911 0.067 Uiso 1 1 calc R U . . .
C23 C 0.2257(8) 0.3947(8) 0.0558(4) 0.053(3) Uani 1 1 d . . . . .
C24 C 0.2361(9) 0.4151(10) 0.0078(4) 0.066(4) Uani 1 1 d . . . . .
H24A H 0.191403 0.395036 -0.006705 0.079 Uiso 1 1 calc R U . . .
C25 C 0.3052(9) 0.4607(12) -0.0181(4) 0.086(6) Uani 1 1 d . . . . .
H25A H 0.310302 0.471865 -0.050305 0.103 Uiso 1 1 calc R U . . .
C26 C 0.3710(9) 0.4922(11) 0.0039(4) 0.076(5) Uani 1 1 d . . . . .
H26A H 0.420640 0.524872 -0.013903 0.091 Uiso 1 1 calc R U . . .
C27 C 0.3646(8) 0.4766(8) 0.0498(4) 0.053(3) Uani 1 1 d . . . . .
H27A H 0.411397 0.496639 0.062802 0.064 Uiso 1 1 calc R U . . .
C28 C 0.2895(7) 0.4309(7) 0.0795(3) 0.040(2) Uani 1 1 d . . . . .
C29 C 0.6137(6) 0.3620(7) 0.3619(3) 0.038(2) Uani 1 1 d . . . . .
C30 C 0.5913(7) 0.3428(6) 0.4108(4) 0.040(2) Uani 1 1 d . . . . .
C31 C 0.5428(8) 0.3996(7) 0.4450(4) 0.049(3) Uani 1 1 d . . . . .
H31A H 0.524041 0.454702 0.434611 0.058 Uiso 1 1 calc R U . . .
C32 C 0.5225(9) 0.3782(8) 0.4917(4) 0.056(3) Uani 1 1 d . . . . .
H32A H 0.492615 0.418908 0.512733 0.067 Uiso 1 1 calc R U . . .
C33 C 0.5460(10) 0.2960(8) 0.5083(4) 0.063(4) Uani 1 1 d . . . . .
H33A H 0.529415 0.279516 0.540339 0.076 Uiso 1 1 calc R U . . .
C34 C 0.5929(9) 0.2402(8) 0.4778(4) 0.060(4) Uani 1 1 d . . . . .
H34A H 0.608708 0.184836 0.489280 0.072 Uiso 1 1 calc R U . . .
C35 C 0.6197(8) 0.2614(7) 0.4287(4) 0.046(3) Uani 1 1 d . . . . .
C36 C 0.6737(7) 0.2063(7) 0.3981(4) 0.050(3) Uani 1 1 d . . . . .
H36A H 0.691906 0.152187 0.409906 0.059 Uiso 1 1 calc R U . . .
C37 C 0.7019(7) 0.2280(7) 0.3509(4) 0.044(3) Uani 1 1 d . . . . .
C38 C 0.7618(8) 0.1723(7) 0.3203(5) 0.056(3) Uani 1 1 d . . . . .
H38A H 0.780696 0.119017 0.332770 0.067 Uiso 1 1 calc R U . . .
C39 C 0.7918(8) 0.1929(8) 0.2748(5) 0.064(4) Uani 1 1 d . . . . .
H39A H 0.830937 0.154897 0.255668 0.077 Uiso 1 1 calc R U . . .
C40 C 0.7640(7) 0.2721(8) 0.2562(4) 0.053(3) Uani 1 1 d . . . . .
H40A H 0.786354 0.288528 0.224454 0.063 Uiso 1 1 calc R U . . .
C41 C 0.7055(7) 0.3250(7) 0.2834(4) 0.041(2) Uani 1 1 d . . . . .
H41A H 0.685053 0.376035 0.269523 0.050 Uiso 1 1 calc R U . . .
C42 C 0.6736(6) 0.3073(6) 0.3316(4) 0.037(2) Uani 1 1 d . . . . .
C43 C 0.1895(6) 0.3527(6) 0.3664(3) 0.031(2) Uani 1 1 d . . . . .
C44 C 0.2272(7) 0.3093(6) 0.4003(3) 0.036(2) Uani 1 1 d . . . . .
C45 C 0.3209(8) 0.3128(6) 0.4016(4) 0.044(3) Uani 1 1 d . . . . .
H45A H 0.361460 0.345921 0.378029 0.053 Uiso 1 1 calc R U . . .
C46 C 0.3526(10) 0.2701(7) 0.4357(4) 0.058(3) Uani 1 1 d . . . . .
H46A H 0.415266 0.270697 0.434789 0.070 Uiso 1 1 calc R U . . .
C47 C 0.2929(11) 0.2250(7) 0.4724(4) 0.065(4) Uani 1 1 d . . . . .
H47A H 0.314874 0.200198 0.497597 0.078 Uiso 1 1 calc R U . . .
C48 C 0.2040(10) 0.2162(7) 0.4724(4) 0.061(3) Uani 1 1 d . . . . .
H48A H 0.165481 0.183220 0.496917 0.073 Uiso 1 1 calc R U . . .
C49 C 0.1688(8) 0.2554(7) 0.4365(4) 0.049(3) Uani 1 1 d . . . . .
C50 C 0.0772(8) 0.2452(8) 0.4366(4) 0.057(3) Uani 1 1 d . . . . .
H50A H 0.039485 0.211666 0.461146 0.069 Uiso 1 1 calc R U . . .
C51 C 0.0418(7) 0.2822(7) 0.4024(4) 0.051(3) Uani 1 1 d . . . . .
C52 C -0.0513(8) 0.2672(10) 0.4011(5) 0.074(4) Uani 1 1 d . . . . .
H52A H -0.087688 0.231294 0.425052 0.089 Uiso 1 1 calc R U . . .
C53 C -0.0867(10) 0.3012(11) 0.3684(7) 0.094(6) Uani 1 1 d . . . . .
H53A H -0.148947 0.293918 0.369633 0.113 Uiso 1 1 calc R U . . .
C54 C -0.0307(9) 0.3494(10) 0.3308(6) 0.089(5) Uani 1 1 d . . . . .
H54A H -0.055101 0.368908 0.305402 0.107 Uiso 1 1 calc R U . . .
C55 C 0.0569(9) 0.3689(9) 0.3298(5) 0.073(4) Uani 1 1 d . . . . .
H55A H 0.090317 0.405186 0.305044 0.087 Uiso 1 1 calc R U . . .
C56 C 0.0986(7) 0.3358(7) 0.3650(4) 0.043(3) Uani 1 1 d . . . . .
C57 C 0.5859(7) 0.8390(7) 0.3809(3) 0.037(2) Uani 1 1 d . . . . .
C58 C 0.6744(7) 0.8411(7) 0.3894(3) 0.040(3) Uani 1 1 d . . . . .
C59 C 0.7402(8) 0.7750(9) 0.3767(4) 0.056(3) Uani 1 1 d . . . . .
H59A H 0.724514 0.726402 0.361891 0.067 Uiso 1 1 calc R U . . .
C60 C 0.8255(9) 0.7784(12) 0.3848(4) 0.078(5) Uani 1 1 d . . . . .
H60A H 0.865739 0.731298 0.376961 0.094 Uiso 1 1 calc R U . . .
C61 C 0.8539(11) 0.8520(13) 0.4049(5) 0.082(5) Uani 1 1 d . . . . .
H61A H 0.913917 0.856969 0.408346 0.099 Uiso 1 1 calc R U . . .
C62 C 0.7944(10) 0.9122(11) 0.4183(4) 0.073(5) Uani 1 1 d . . . . .
H62A H 0.812642 0.960682 0.432219 0.087 Uiso 1 1 calc R U . . .
C63 C 0.7011(9) 0.9096(8) 0.4132(4) 0.052(3) Uani 1 1 d . . . . .
C64 C 0.6387(10) 0.9693(9) 0.4310(4) 0.062(4) Uani 1 1 d . . . . .
H64A H 0.656787 1.015262 0.446852 0.074 Uiso 1 1 calc R U . . .
C65 C 0.5493(9) 0.9664(7) 0.4273(3) 0.054(3) Uani 1 1 d . . . . .
C66 C 0.4843(12) 1.0278(9) 0.4477(5) 0.074(4) Uani 1 1 d . . . . .
H66A H 0.502963 1.073336 0.463630 0.089 Uiso 1 1 calc R U . . .
C67 C 0.3963(13) 1.0241(9) 0.4454(5) 0.082(5) Uani 1 1 d . . . . .
H67A H 0.354940 1.066794 0.459030 0.098 Uiso 1 1 calc R U . . .
C68 C 0.3671(10) 0.9556(8) 0.4224(4) 0.063(4) Uani 1 1 d . . . . .
H68A H 0.305337 0.950945 0.421875 0.076 Uiso 1 1 calc R U . . .
C69 C 0.4269(8) 0.8971(7) 0.4012(4) 0.051(3) Uani 1 1 d . . . . .
H69A H 0.406385 0.852456 0.385351 0.061 Uiso 1 1 calc R U . . .
C70 C 0.5205(7) 0.9008(6) 0.4020(3) 0.035(2) Uani 1 1 d . . . . .
C71 C 0.1701(7) 0.8392(7) 0.3675(4) 0.042(2) Uani 1 1 d . . . . .
C72 C 0.1606(7) 0.8528(7) 0.4147(4) 0.043(2) Uani 1 1 d . . . . .
C73 C 0.1994(8) 0.7982(8) 0.4453(4) 0.050(3) Uani 1 1 d . . . . .
H73A H 0.229238 0.746491 0.434414 0.060 Uiso 1 1 calc R U . . .
C74 C 0.1949(9) 0.8183(8) 0.4894(4) 0.058(3) Uani 1 1 d . . . . .
H74A H 0.221902 0.780182 0.508524 0.070 Uiso 1 1 calc R U . . .
C75 C 0.1516(9) 0.8937(8) 0.5081(4) 0.065(4) Uani 1 1 d . . . . .
H75A H 0.149188 0.906369 0.539117 0.078 Uiso 1 1 calc R U . . .
C76 C 0.1140(8) 0.9471(8) 0.4808(4) 0.057(3) Uani 1 1 d . . . . .
H76A H 0.085436 0.998456 0.493011 0.068 Uiso 1 1 calc R U . . .
C77 C 0.1150(8) 0.9301(7) 0.4344(4) 0.051(3) Uani 1 1 d . . . . .
C78 C 0.0781(8) 0.9864(7) 0.4071(4) 0.056(3) Uani 1 1 d . . . . .
H78A H 0.046749 1.035819 0.420230 0.067 Uiso 1 1 calc R U . . .
C79 C 0.0848(7) 0.9736(6) 0.3599(5) 0.052(3) Uani 1 1 d . . . . .
C80 C 0.0494(9) 1.0349(8) 0.3312(6) 0.069(4) Uani 1 1 d . . . . .
H80A H 0.016543 1.083174 0.344734 0.083 Uiso 1 1 calc R U . . .
C81 C 0.0608(9) 1.0269(8) 0.2864(6) 0.067(4) Uani 1 1 d . . . . .
H81A H 0.036709 1.069896 0.268547 0.080 Uiso 1 1 calc R U . . .
C82 C 0.1083(9) 0.9556(8) 0.2644(5) 0.062(3) Uani 1 1 d . . . . .
H82A H 0.116276 0.951304 0.232057 0.074 Uiso 1 1 calc R U . . .
C83 C 0.1424(8) 0.8929(7) 0.2901(4) 0.052(3) Uani 1 1 d . . . . .
H83A H 0.173275 0.844685 0.275403 0.063 Uiso 1 1 calc R U . . .
C84 C 0.1323(7) 0.8990(7) 0.3388(4) 0.044(3) Uani 1 1 d . . . . .
C85 C 0.7415(6) 0.8560(6) 0.1512(3) 0.031(2) Uani 1 1 d . . . . .
C86 C 0.7795(7) 0.8965(6) 0.1850(3) 0.035(2) Uani 1 1 d . . . . .
C87 C 0.7375(7) 0.8898(6) 0.2348(4) 0.039(2) Uani 1 1 d . . . . .
H87A H 0.681718 0.860039 0.245571 0.047 Uiso 1 1 calc R U . . .
C88 C 0.7781(7) 0.9261(7) 0.2657(4) 0.046(3) Uani 1 1 d . . . . .
H88A H 0.750532 0.919536 0.297723 0.055 Uiso 1 1 calc R U . . .
C89 C 0.8594(8) 0.9728(7) 0.2516(4) 0.050(3) Uani 1 1 d . . . . .
H89A H 0.887024 0.996363 0.273703 0.060 Uiso 1 1 calc R U . . .
C90 C 0.8979(8) 0.9838(7) 0.2057(5) 0.056(3) Uani 1 1 d . . . . .
H90A H 0.950442 1.018831 0.196207 0.068 Uiso 1 1 calc R U . . .
C91 C 0.8622(7) 0.9445(6) 0.1710(4) 0.040(2) Uani 1 1 d . . . . .
C92 C 0.9078(7) 0.9493(7) 0.1243(4) 0.048(3) Uani 1 1 d . . . . .
H92A H 0.963436 0.979810 0.115402 0.057 Uiso 1 1 calc R U . . .
C93 C 0.8738(7) 0.9109(7) 0.0908(4) 0.042(3) Uani 1 1 d . . . . .
C94 C 0.7886(6) 0.8647(6) 0.1040(3) 0.035(2) Uani 1 1 d . . . . .
C95 C 0.7597(7) 0.8250(7) 0.0675(3) 0.040(2) Uani 1 1 d . . . . .
H95A H 0.704003 0.794476 0.074599 0.048 Uiso 1 1 calc R U . . .
C96 C 0.8098(8) 0.8291(8) 0.0223(4) 0.055(3) Uani 1 1 d . . . . .
H96A H 0.788255 0.801919 -0.000925 0.066 Uiso 1 1 calc R U . . .
C97 C 0.8950(9) 0.8750(10) 0.0105(4) 0.071(4) Uani 1 1 d . . . . .
H97A H 0.929283 0.877984 -0.020446 0.085 Uiso 1 1 calc R U . . .
C98 C 0.9259(8) 0.9135(9) 0.0432(4) 0.058(4) Uani 1 1 d . . . . .
H98A H 0.982298 0.942705 0.035150 0.070 Uiso 1 1 calc R U . . .
C99 C 0.2597(6) 0.8348(6) 0.1313(3) 0.035(2) Uani 1 1 d . . . . .
C100 C 0.2339(7) 0.7848(8) 0.0984(3) 0.043(3) Uani 1 1 d . . . . .
C101 C 0.2336(7) 0.6923(8) 0.1018(4) 0.045(3) Uani 1 1 d . . . . .
H10B H 0.248885 0.661511 0.127488 0.054 Uiso 1 1 calc R U . . .
C102 C 0.2111(8) 0.6490(9) 0.0680(4) 0.054(3) Uani 1 1 d . . . . .
H10C H 0.209363 0.587231 0.070862 0.065 Uiso 1 1 calc R U . . .
C103 C 0.1903(8) 0.6912(13) 0.0288(4) 0.076(5) Uani 1 1 d . . . . .
H10D H 0.180242 0.658148 0.004589 0.091 Uiso 1 1 calc R U . . .
C104 C 0.1846(9) 0.7764(12) 0.0256(5) 0.077(5) Uani 1 1 d . . . . .
H10E H 0.166363 0.804308 -0.000062 0.093 Uiso 1 1 calc R U . . .
C105 C 0.2056(8) 0.8272(10) 0.0599(4) 0.063(4) Uani 1 1 d . . . . .
C106 C 0.2006(10) 0.9155(11) 0.0567(5) 0.088(6) Uani 1 1 d . . . . .
H10F H 0.181866 0.943362 0.031236 0.106 Uiso 1 1 calc R U . . .
C107 C 0.2222(9) 0.9663(9) 0.0899(5) 0.072(4) Uani 1 1 d . U . . .
C108 C 0.2160(12) 1.0590(11) 0.0851(7) 0.100(6) Uani 1 1 d . U . . .
H10G H 0.196997 1.085171 0.059253 0.119 Uiso 1 1 calc R U . . .
C109 C 0.2365(13) 1.1092(11) 0.1162(7) 0.108(6) Uani 1 1 d . U . . .
H10H H 0.232064 1.170567 0.112219 0.130 Uiso 1 1 calc R U . . .
C110 C 0.2641(13) 1.0729(9) 0.1539(6) 0.106(6) Uani 1 1 d . U . . .
H11H H 0.278297 1.109122 0.176016 0.127 Uiso 1 1 calc R U . . .
C111 C 0.2710(11) 0.9839(9) 0.1595(6) 0.085(5) Uani 1 1 d . U . . .
H11I H 0.290124 0.959929 0.185736 0.102 Uiso 1 1 calc R U . . .
C112 C 0.2509(8) 0.9264(8) 0.1276(4) 0.054(3) Uani 1 1 d . U . . .
C113 C 0.4798(12) 0.6840(11) 0.0405(6) 0.091(5) Uani 1 1 d . U . . .
H11J H 0.419461 0.666266 0.053452 0.110 Uiso 1 1 calc R U . . .
C114 C 0.4323(17) 0.728(2) -0.0326(10) 0.195(11) Uani 1 1 d . U . . .
H11K H 0.459478 0.760552 -0.061702 0.292 Uiso 1 1 calc R U . . .
H11L H 0.417169 0.669291 -0.038906 0.292 Uiso 1 1 calc R U . . .
H11M H 0.377451 0.758035 -0.017241 0.292 Uiso 1 1 calc R U . . .
C115 C 0.5896(10) 0.7544(11) -0.0244(6) 0.096(5) Uani 1 1 d . U . . .
H11N H 0.607420 0.731891 -0.055243 0.144 Uiso 1 1 calc R U . . .
H11O H 0.631593 0.733281 -0.005826 0.144 Uiso 1 1 calc R U . . .
H11P H 0.590808 0.818077 -0.027033 0.144 Uiso 1 1 calc R U . . .
C119 C 0.3238(8) 0.5124(8) 0.4635(4) 0.051(3) Uani 1 1 d . . . . .
H11Q H 0.351782 0.461335 0.450635 0.062 Uiso 1 1 calc R U . . .
C120 C 0.2680(13) 0.4243(9) 0.5351(6) 0.103(6) Uani 1 1 d . U . . .
H12H H 0.229723 0.432648 0.565704 0.154 Uiso 1 1 calc R U . . .
H12I H 0.241309 0.379670 0.520131 0.154 Uiso 1 1 calc R U . . .
H12J H 0.328019 0.405733 0.538116 0.154 Uiso 1 1 calc R U . . .
C121 C 0.2292(8) 0.5799(7) 0.5301(4) 0.054(3) Uani 1 1 d . . . . .
H12K H 0.197632 0.561272 0.561623 0.081 Uiso 1 1 calc R U . . .
H12L H 0.273345 0.624977 0.531166 0.081 Uiso 1 1 calc R U . . .
H12M H 0.185575 0.603218 0.513034 0.081 Uiso 1 1 calc R U . . .
C125 C 0.8759(7) 0.6921(7) 0.2207(4) 0.042(2) Uani 1 1 d . . . . .
H12N H 0.869703 0.684887 0.190172 0.050 Uiso 1 1 calc R U . . .
C126 C 1.0151(8) 0.7718(8) 0.1860(5) 0.061(3) Uani 1 1 d . . . . .
H12O H 1.074090 0.748753 0.188330 0.092 Uiso 1 1 calc R U . . .
H12P H 1.016349 0.835410 0.185655 0.092 Uiso 1 1 calc R U . . .
H12Q H 1.001058 0.753922 0.157383 0.092 Uiso 1 1 calc R U . . .
C127 C 0.9557(8) 0.7576(8) 0.2711(4) 0.060(3) Uani 1 1 d . . . . .
H12R H 1.010996 0.791438 0.268220 0.089 Uiso 1 1 calc R U . . .
H12S H 0.903851 0.791504 0.286347 0.089 Uiso 1 1 calc R U . . .
H12T H 0.959115 0.703415 0.289581 0.089 Uiso 1 1 calc R U . . .
C128 C 0.0082(7) 0.5407(7) 0.2508(4) 0.041(2) Uani 1 1 d . . . . .
H12U H -0.031368 0.527042 0.279940 0.049 Uiso 1 1 calc R U . . .
C129 C -0.0959(8) 0.4623(8) 0.2181(5) 0.064(4) Uani 1 1 d . . . . .
H12V H -0.100674 0.445737 0.187529 0.096 Uiso 1 1 calc R U . . .
H12W H -0.095193 0.409773 0.238255 0.096 Uiso 1 1 calc R U . . .
H12X H -0.147579 0.498289 0.231379 0.096 Uiso 1 1 calc R U . . .
C130 C 0.0446(8) 0.5317(8) 0.1683(4) 0.058(3) Uani 1 1 d . . . . .
H13N H 0.052300 0.479351 0.150661 0.087 Uiso 1 1 calc R U . . .
H13O H 0.103583 0.551882 0.171346 0.087 Uiso 1 1 calc R U . . .
H13P H 0.016443 0.577357 0.152172 0.087 Uiso 1 1 calc R U . . .

loop_
_atom_site_aniso_label
_atom_site_aniso_U_11
_atom_site_aniso_U_22
_atom_site_aniso_U_33
_atom_site_aniso_U_23
_atom_site_aniso_U_13
_atom_site_aniso_U_12
Ho1 0.0265(2) 0.0294(2) 0.0657(3) -0.0056(2) -0.0197(2) 0.00276(19)
Ho2 0.0264(2) 0.1104(5) 0.0288(2) 0.0060(3) -0.01275(19) 0.0019(3)
Ho3 0.0275(2) 0.0249(2) 0.0344(2) -0.00147(17) -0.01142(17) -0.00340(17)
Ho4 0.0263(2) 0.0887(4) 0.0316(3) 0.0070(3) -0.00463(19) 0.0068(3)
Ho5 0.0276(2) 0.0245(2) 0.0318(2) -0.00018(17) -0.00657(17) -0.00055(17)
Ho6 0.0281(2) 0.0267(2) 0.0346(2) -0.00388(18) -0.01580(18) 0.00166(17)
P1 0.0294(12) 0.0287(12) 0.0278(12) -0.0036(10) -0.0065(10) 0.0064(10)
P2 0.0301(12) 0.0348(13) 0.0304(12) -0.0081(10) -0.0142(10) 0.0012(10)
P3 0.0319(13) 0.0289(13) 0.0370(13) 0.0051(11) -0.0146(11) -0.0011(10)
P4 0.0305(13) 0.0281(13) 0.0370(13) 0.0063(10) -0.0137(10) -0.0098(10)
P5 0.0319(13) 0.0280(12) 0.0283(12) -0.0076(10) -0.0089(10) -0.0052(10)
P6 0.0323(13) 0.0291(13) 0.0362(13) -0.0062(10) -0.0116(10) 0.0001(10)
P7 0.0291(12) 0.0315(13) 0.0310(12) 0.0056(10) -0.0074(10) -0.0040(10)
P8 0.0381(14) 0.0300(13) 0.0333(13) 0.0005(10) -0.0140(11) 0.0093(11)
P9 0.0507(17) 0.0502(17) 0.0412(15) -0.0026(13) -0.0138(13) -0.0011(14)
O1 0.029(3) 0.041(4) 0.037(4) 0.002(3) -0.007(3) 0.011(3)
O2 0.036(4) 0.026(3) 0.037(4) -0.005(3) -0.006(3) 0.005(3)
O3 0.031(3) 0.033(4) 0.034(3) -0.005(3) -0.007(3) 0.007(3)
O4 0.038(4) 0.047(4) 0.041(4) -0.003(3) -0.016(3) -0.006(3)
O5 0.038(4) 0.053(4) 0.037(4) -0.005(3) -0.021(3) 0.006(3)
O6 0.039(4) 0.046(4) 0.050(4) -0.022(3) -0.012(3) 0.005(3)
O7 0.037(4) 0.027(3) 0.045(4) -0.001(3) -0.016(3) -0.003(3)
O8 0.043(4) 0.032(4) 0.039(4) 0.003(3) -0.015(3) -0.001(3)
O9 0.035(4) 0.036(4) 0.048(4) 0.010(3) -0.017(3) -0.004(3)
O10 0.032(4) 0.043(4) 0.040(4) 0.004(3) -0.008(3) -0.006(3)
O11 0.046(4) 0.030(4) 0.043(4) 0.009(3) -0.020(3) -0.017(3)
O12 0.038(4) 0.029(4) 0.061(5) 0.007(3) -0.024(3) -0.007(3)
O13 0.034(4) 0.033(4) 0.044(4) -0.002(3) -0.008(3) -0.013(3)
O14 0.036(4) 0.036(4) 0.032(3) -0.008(3) -0.017(3) -0.004(3)
O15 0.034(4) 0.035(4) 0.049(4) -0.010(3) -0.010(3) -0.001(3)
O16 0.043(4) 0.035(4) 0.032(3) -0.010(3) -0.010(3) 0.010(3)
O17 0.041(4) 0.049(4) 0.038(4) -0.003(3) -0.007(3) -0.012(3)
O18 0.036(4) 0.029(4) 0.043(4) -0.011(3) -0.015(3) 0.003(3)
O19 0.039(4) 0.043(4) 0.037(4) 0.005(3) -0.011(3) -0.013(3)
O20 0.026(3) 0.068(5) 0.038(4) -0.004(4) -0.007(3) 0.004(3)
O21 0.056(5) 0.031(4) 0.058(5) 0.018(3) -0.023(4) -0.013(3)
O22 0.040(4) 0.051(4) 0.039(4) -0.005(3) -0.018(3) 0.014(3)
O23 0.044(4) 0.029(4) 0.044(4) -0.003(3) -0.011(3) 0.009(3)
O24 0.043(4) 0.031(4) 0.035(4) 0.001(3) -0.016(3) 0.007(3)
O25 0.071(5) 0.098(6) 0.055(5) -0.028(5) -0.024(4) 0.001(5)
O26 0.026(3) 0.025(3) 0.043(4) -0.007(3) -0.012(3) 0.000(3)
O27 0.032(3) 0.019(3) 0.043(4) -0.004(3) -0.014(3) -0.006(3)
O28 0.063(5) 0.098(6) 0.051(4) 0.018(4) -0.023(4) -0.009(4)
O29 0.038(4) 0.065(6) 0.067(5) -0.008(4) -0.014(4) 0.003(4)
O31 0.048(4) 0.044(4) 0.034(4) 0.003(3) -0.011(3) -0.004(3)
O33 0.030(4) 0.051(4) 0.050(4) 0.004(4) -0.013(3) -0.006(3)
O34 0.031(4) 0.046(4) 0.061(5) -0.009(4) -0.024(3) 0.007(3)
N1 0.070(6) 0.112(8) 0.099(7) 0.024(6) -0.017(5) 0.000(6)
N3 0.072(7) 0.037(5) 0.048(6) 0.006(4) -0.001(5) -0.014(5)
N5 0.031(5) 0.038(5) 0.067(6) -0.002(4) -0.011(4) 0.002(4)
N6 0.041(5) 0.044(5) 0.049(5) -0.006(4) -0.019(4) 0.006(4)
C1 0.035(5) 0.031(5) 0.030(5) -0.008(4) -0.006(4) 0.012(4)
C2 0.046(6) 0.041(6) 0.029(5) 0.002(4) -0.010(4) 0.006(5)
C3 0.062(8) 0.042(7) 0.072(9) -0.007(6) 0.012(7) 0.012(6)
C4 0.082(10) 0.035(7) 0.095(11) -0.003(7) 0.002(8) 0.002(7)
C5 0.077(9) 0.040(7) 0.056(7) -0.017(6) -0.022(6) 0.024(6)
C6 0.053(7) 0.051(7) 0.057(7) -0.020(6) -0.023(6) 0.026(6)
C7 0.041(6) 0.053(7) 0.028(5) -0.011(5) -0.016(4) 0.021(5)
C8 0.037(6) 0.069(8) 0.029(5) -0.011(5) -0.013(4) 0.016(5)
C9 0.037(5) 0.046(6) 0.022(4) -0.006(4) -0.008(4) 0.013(5)
C10 0.028(5) 0.055(7) 0.042(6) -0.009(5) -0.005(4) 0.000(5)
C11 0.038(6) 0.056(7) 0.044(6) 0.002(5) -0.007(5) -0.001(5)
C12 0.037(6) 0.052(7) 0.036(5) 0.002(5) -0.009(4) 0.002(5)
C13 0.031(5) 0.028(5) 0.041(5) 0.001(4) -0.008(4) 0.006(4)
C14 0.027(5) 0.043(6) 0.022(4) 0.002(4) -0.007(4) 0.003(4)
C15 0.037(5) 0.021(5) 0.043(5) -0.008(4) -0.019(4) -0.002(4)
C16 0.054(6) 0.016(5) 0.069(7) -0.008(5) -0.034(6) 0.001(4)
C17 0.052(7) 0.031(6) 0.063(7) 0.003(5) -0.016(6) 0.000(5)
C18 0.067(9) 0.047(8) 0.081(10) 0.013(7) -0.004(7) -0.002(7)
C19 0.047(8) 0.060(9) 0.148(16) 0.025(10) -0.021(9) -0.020(7)
C20 0.049(8) 0.045(8) 0.129(14) -0.007(8) -0.038(8) -0.012(6)
C21 0.045(7) 0.037(6) 0.092(10) -0.015(6) -0.031(6) 0.003(5)
C22 0.051(7) 0.054(7) 0.082(9) -0.042(7) -0.045(7) 0.015(6)
C23 0.046(7) 0.061(8) 0.065(8) -0.031(6) -0.035(6) 0.017(6)
C24 0.051(7) 0.114(12) 0.049(7) -0.045(8) -0.035(6) 0.034(8)
C25 0.060(9) 0.174(17) 0.031(6) -0.020(8) -0.022(6) 0.044(10)
C26 0.051(8) 0.140(14) 0.037(7) -0.002(8) -0.010(6) 0.005(8)
C27 0.054(7) 0.076(9) 0.036(6) -0.013(6) -0.025(5) 0.013(6)
C28 0.034(5) 0.060(7) 0.033(5) -0.017(5) -0.019(4) 0.010(5)
C29 0.027(5) 0.045(6) 0.042(6) 0.008(5) -0.013(4) -0.006(4)
C30 0.042(6) 0.031(5) 0.052(6) 0.007(5) -0.024(5) -0.004(4)
C31 0.066(8) 0.040(6) 0.045(6) 0.007(5) -0.024(6) -0.012(5)
C32 0.080(9) 0.046(7) 0.046(7) 0.004(5) -0.024(6) -0.015(6)
C33 0.100(11) 0.056(8) 0.044(7) 0.011(6) -0.043(7) -0.024(7)
C34 0.086(9) 0.050(7) 0.056(7) 0.025(6) -0.045(7) -0.036(7)
C35 0.052(7) 0.039(6) 0.055(7) 0.010(5) -0.030(6) -0.012(5)
C36 0.046(6) 0.028(6) 0.082(9) 0.016(6) -0.034(6) -0.013(5)
C37 0.037(6) 0.035(6) 0.063(7) 0.004(5) -0.015(5) -0.002(5)
C38 0.048(7) 0.031(6) 0.087(10) 0.005(6) -0.016(7) 0.008(5)
C39 0.052(7) 0.042(7) 0.099(11) -0.017(7) -0.017(7) 0.011(6)
C40 0.044(6) 0.049(7) 0.060(7) -0.002(6) -0.002(5) 0.000(5)
C41 0.036(6) 0.035(6) 0.053(6) 0.006(5) -0.012(5) -0.003(5)
C42 0.029(5) 0.030(5) 0.054(6) 0.002(5) -0.017(5) -0.002(4)
C43 0.027(5) 0.033(5) 0.033(5) -0.009(4) -0.001(4) -0.011(4)
C44 0.052(6) 0.021(5) 0.037(5) 0.002(4) -0.014(5) -0.009(4)
C45 0.059(7) 0.021(5) 0.060(7) 0.008(5) -0.029(6) -0.008(5)
C46 0.094(10) 0.026(6) 0.069(8) 0.001(6) -0.048(7) 0.001(6)
C47 0.114(12) 0.031(6) 0.056(8) 0.008(6) -0.037(8) -0.001(7)
C48 0.094(10) 0.037(7) 0.044(7) 0.009(5) -0.003(7) -0.007(7)
C49 0.063(8) 0.033(6) 0.048(6) 0.006(5) -0.007(6) -0.006(5)
C50 0.056(8) 0.045(7) 0.060(8) 0.002(6) 0.008(6) -0.017(6)
C51 0.040(6) 0.042(7) 0.066(8) -0.001(6) 0.000(6) -0.009(5)
C52 0.039(7) 0.077(10) 0.093(11) 0.013(8) 0.007(7) -0.023(7)
C53 0.045(8) 0.093(12) 0.145(16) 0.018(12) -0.024(9) -0.033(8)
C54 0.060(9) 0.089(11) 0.127(14) 0.038(10) -0.049(9) -0.042(8)
C55 0.061(8) 0.083(10) 0.086(10) 0.030(8) -0.048(8) -0.036(7)
C56 0.037(6) 0.041(6) 0.048(6) -0.002(5) -0.002(5) -0.005(5)
C57 0.040(6) 0.041(6) 0.031(5) 0.002(4) -0.008(4) -0.012(5)
C58 0.043(6) 0.057(7) 0.023(5) 0.003(5) -0.013(4) -0.020(5)
C59 0.051(7) 0.076(9) 0.050(7) -0.027(6) -0.027(6) 0.001(6)
C60 0.054(8) 0.137(15) 0.047(7) 0.003(8) -0.021(6) -0.014(9)
C61 0.060(9) 0.137(16) 0.059(9) 0.004(10) -0.034(8) -0.038(10)
C62 0.084(10) 0.103(12) 0.040(7) 0.022(8) -0.035(7) -0.058(9)
C63 0.077(9) 0.056(8) 0.028(5) 0.008(5) -0.020(6) -0.042(7)
C64 0.097(11) 0.056(8) 0.040(6) 0.000(6) -0.028(7) -0.052(8)
C65 0.095(10) 0.042(7) 0.025(5) -0.005(5) -0.008(6) -0.012(6)
C66 0.125(14) 0.042(7) 0.057(8) -0.023(6) -0.018(9) -0.013(8)
C67 0.125(14) 0.049(8) 0.058(8) -0.015(7) 0.007(9) 0.023(9)
C68 0.077(9) 0.039(7) 0.065(8) -0.016(6) 0.005(7) 0.009(6)
C69 0.065(8) 0.039(6) 0.045(6) -0.006(5) -0.004(6) -0.005(6)
C70 0.054(6) 0.024(5) 0.028(5) -0.005(4) -0.006(4) -0.015(4)
C71 0.039(6) 0.035(6) 0.055(7) -0.002(5) -0.016(5) 0.001(5)
C72 0.038(6) 0.044(6) 0.045(6) -0.006(5) -0.004(5) -0.005(5)
C73 0.060(7) 0.047(7) 0.043(6) -0.009(5) -0.010(5) 0.001(6)
C74 0.093(10) 0.050(7) 0.029(6) -0.015(5) -0.004(6) 0.002(7)
C75 0.082(10) 0.056(8) 0.047(7) -0.011(6) 0.008(7) -0.011(7)
C76 0.064(8) 0.042(7) 0.056(7) -0.022(6) 0.012(6) 0.000(6)
C77 0.046(7) 0.041(6) 0.063(8) -0.014(6) -0.002(6) 0.002(5)
C78 0.059(8) 0.035(6) 0.069(8) -0.024(6) -0.002(6) 0.011(6)
C79 0.039(6) 0.020(5) 0.100(10) -0.010(6) -0.021(6) -0.001(4)
C80 0.060(8) 0.033(7) 0.122(13) -0.014(8) -0.035(8) 0.017(6)
C81 0.065(9) 0.038(7) 0.108(12) 0.001(7) -0.045(8) 0.006(6)
C82 0.066(8) 0.047(7) 0.080(9) 0.010(7) -0.037(7) -0.010(6)
C83 0.050(7) 0.039(6) 0.078(9) 0.001(6) -0.037(6) -0.002(5)
C84 0.037(6) 0.032(6) 0.065(7) -0.009(5) -0.016(5) -0.001(4)
C85 0.029(5) 0.026(5) 0.040(5) 0.003(4) -0.011(4) -0.002(4)
C86 0.040(6) 0.022(5) 0.043(6) 0.000(4) -0.008(4) 0.005(4)
C87 0.039(6) 0.032(5) 0.048(6) -0.006(5) -0.011(5) 0.003(4)
C88 0.047(6) 0.048(7) 0.044(6) -0.017(5) -0.014(5) 0.002(5)
C89 0.052(7) 0.042(6) 0.063(8) -0.012(6) -0.024(6) -0.011(5)
C90 0.048(7) 0.033(6) 0.093(10) -0.003(6) -0.026(7) -0.013(5)
C91 0.041(6) 0.023(5) 0.057(7) -0.001(5) -0.009(5) -0.006(4)
C92 0.028(5) 0.038(6) 0.075(8) 0.012(6) -0.011(5) -0.008(5)
C93 0.030(5) 0.041(6) 0.052(6) 0.016(5) -0.007(5) -0.001(4)
C94 0.025(5) 0.034(5) 0.041(5) 0.010(4) -0.001(4) 0.002(4)
C95 0.034(5) 0.045(6) 0.041(6) 0.002(5) -0.011(4) -0.008(5)
C96 0.055(7) 0.069(8) 0.035(6) 0.009(6) -0.006(5) 0.002(6)
C97 0.065(9) 0.102(11) 0.036(7) 0.031(7) -0.001(6) 0.021(8)
C98 0.038(6) 0.078(9) 0.051(7) 0.033(7) -0.003(5) -0.004(6)
C99 0.030(5) 0.031(5) 0.046(6) 0.003(4) -0.013(4) 0.008(4)
C100 0.036(6) 0.062(7) 0.030(5) 0.014(5) -0.010(4) 0.001(5)
C101 0.038(6) 0.060(7) 0.041(6) -0.005(5) -0.015(5) 0.014(5)
C102 0.054(7) 0.080(9) 0.036(6) -0.017(6) -0.020(5) 0.002(6)
C103 0.046(7) 0.144(16) 0.042(7) -0.008(9) -0.020(6) -0.009(9)
C104 0.065(9) 0.124(14) 0.050(8) 0.029(9) -0.034(7) -0.016(9)
C105 0.048(7) 0.096(11) 0.049(7) 0.035(7) -0.027(6) -0.011(7)
C106 0.081(10) 0.111(14) 0.076(10) 0.053(10) -0.039(8) 0.012(9)
C107 0.065(8) 0.069(8) 0.081(9) 0.042(7) -0.024(7) 0.012(7)
C108 0.111(13) 0.075(9) 0.114(14) 0.049(9) -0.042(11) 0.020(10)
C109 0.116(15) 0.058(9) 0.146(17) 0.032(8) -0.033(12) 0.028(10)
C110 0.160(18) 0.047(7) 0.115(13) -0.007(8) -0.039(12) 0.050(10)
C111 0.117(13) 0.047(7) 0.098(11) 0.001(7) -0.045(10) 0.033(8)
C112 0.052(7) 0.061(7) 0.045(6) 0.019(5) -0.007(5) 0.022(6)
C113 0.082(8) 0.090(8) 0.094(7) 0.005(7) -0.006(7) -0.007(7)
C114 0.141(14) 0.25(2) 0.211(17) 0.064(15) -0.098(13) -0.018(14)
C115 0.071(8) 0.088(10) 0.116(12) 0.026(9) -0.001(8) -0.004(8)
C119 0.058(7) 0.047(7) 0.046(6) -0.007(6) -0.002(5) -0.009(6)
C120 0.154(14) 0.044(8) 0.089(10) 0.010(7) 0.013(10) 0.006(9)
C121 0.068(8) 0.036(6) 0.056(7) -0.005(5) -0.009(6) 0.007(6)
C125 0.040(6) 0.037(6) 0.052(6) -0.009(5) -0.018(5) 0.006(5)
C126 0.042(7) 0.050(7) 0.086(9) 0.006(7) -0.005(6) -0.006(6)
C127 0.048(7) 0.056(8) 0.077(9) -0.022(7) -0.013(6) 0.000(6)
C128 0.034(6) 0.048(6) 0.048(6) -0.009(5) -0.023(5) 0.010(5)
C129 0.052(7) 0.061(8) 0.094(10) -0.011(7) -0.043(7) -0.007(6)
C130 0.061(8) 0.061(8) 0.058(7) -0.031(6) -0.023(6) 0.010(6)

loop_
_atom_type_symbol
_atom_type_description
_atom_type_scat_dispersion_real
_atom_type_scat_dispersion_imag
_atom_type_scat_source
C C 0.0033 0.0016 'International Tables Vol C Tables 4.2.6.8 and 6.1.1.4'
H H 0.0000 0.0000 'International Tables Vol C Tables 4.2.6.8 and 6.1.1.4'
Ho Ho -0.2175 4.6783 'International Tables Vol C Tables 4.2.6.8 and 6.1.1.4'
N N 0.0061 0.0033 'International Tables Vol C Tables 4.2.6.8 and 6.1.1.4'
O O 0.0106 0.0060 'International Tables Vol C Tables 4.2.6.8 and 6.1.1.4'
P P 0.1023 0.0942 'International Tables Vol C Tables 4.2.6.8 and 6.1.1.4'

loop_
_geom_angle_atom_site_label_1
_geom_angle_atom_site_label_2
_geom_angle_atom_site_label_3
_geom_angle
_geom_angle_site_symmetry_1
_geom_angle_site_symmetry_3
_geom_angle_publ_flag
O1 Ho1 O22 176.0(3) . . ?
O1 Ho1 O4 91.0(3) . . ?
O22 Ho1 O4 86.5(3) . . ?
O1 Ho1 O19 89.0(3) . . ?
O22 Ho1 O19 92.6(3) . . ?
O4 Ho1 O19 167.1(2) . . ?
O1 Ho1 O29 94.3(3) . . ?
O22 Ho1 O29 82.4(3) . . ?
O4 Ho1 O29 85.8(3) . . ?
O19 Ho1 O29 81.3(3) . . ?
O1 Ho1 O28 111.2(3) . . ?
O22 Ho1 O28 72.7(3) . . ?
O4 Ho1 O28 112.4(3) . . ?
O19 Ho1 O28 79.5(3) . . ?
O29 Ho1 O28 147.5(3) . . ?
O1 Ho1 O25 74.5(3) . . ?
O22 Ho1 O25 107.8(3) . . ?
O4 Ho1 O25 75.8(3) . . ?
O19 Ho1 O25 116.5(3) . . ?
O29 Ho1 O25 158.2(3) . . ?
O28 Ho1 O25 53.4(3) . . ?
O7 Ho2 O30' 92.3(7) . . ?
O7 Ho2 O5 159.9(3) . . ?
O30' Ho2 O5 107.7(7) . . ?
O7 Ho2 O30 82.5(9) . . ?
O5 Ho2 O30 117.3(9) . . ?
O7 Ho2 O2 91.0(2) . . ?
O30' Ho2 O2 89.4(7) . . ?
O5 Ho2 O2 91.3(2) . . ?
O30 Ho2 O2 93.2(9) . . ?
O7 Ho2 O10 88.0(2) . . ?
O30' Ho2 O10 97.4(7) . . ?
O5 Ho2 O10 87.4(2) . . ?
O30 Ho2 O10 93.3(9) . . ?
O2 Ho2 O10 173.2(2) . . ?
O7 Ho2 O25 86.7(2) . . ?
O30' Ho2 O25 165.8(7) . . ?
O5 Ho2 O25 74.5(3) . . ?
O30 Ho2 O25 164.9(9) . . ?
O2 Ho2 O25 76.5(3) . . ?
O10 Ho2 O25 96.8(3) . . ?
O13 Ho3 O11 170.2(2) . . ?
O13 Ho3 O8 91.4(2) . . ?
O11 Ho3 O8 85.8(2) . . ?
O13 Ho3 O16 89.7(2) . . ?
O11 Ho3 O16 90.4(3) . . ?
O8 Ho3 O16 163.3(2) . . ?
O13 Ho3 O31 89.7(2) . . ?
O11 Ho3 O31 80.8(2) . . ?
O8 Ho3 O31 85.2(2) . . ?
O16 Ho3 O31 78.1(2) . . ?
O13 Ho3 O27 114.6(2) . . ?
O11 Ho3 O27 74.9(2) . . ?
O8 Ho3 O27 116.4(2) . . ?
O16 Ho3 O27 77.9(2) . . ?
O31 Ho3 O27 145.5(2) . . ?
O13 Ho3 O26 76.8(2) . . ?
O11 Ho3 O26 111.6(2) . . ?
O8 Ho3 O26 77.8(2) . . ?
O16 Ho3 O26 118.6(2) . . ?
O31 Ho3 O26 157.9(2) . . ?
O27 Ho3 O26 56.48(19) . . ?
O32' Ho4 O17 93.6(4) . . ?
O32 Ho4 O17 98(2) . . ?
O32' Ho4 O14 98.2(4) . . ?
O32 Ho4 O14 102(3) . . ?
O17 Ho4 O14 88.2(2) . . ?
O32' Ho4 O23 88.7(4) . . ?
O32 Ho4 O23 86(3) . . ?
O17 Ho4 O23 87.8(2) . . ?
O14 Ho4 O23 172.2(2) . . ?
O32' Ho4 O20 105.2(4) . . ?
O32 Ho4 O20 101(2) . . ?
O17 Ho4 O20 161.1(3) . . ?
O14 Ho4 O20 87.8(2) . . ?
O23 Ho4 O20 93.8(2) . . ?
O32' Ho4 O28 163.8(4) . . ?
O32 Ho4 O28 160(3) . . ?
O17 Ho4 O28 87.9(3) . . ?
O14 Ho4 O28 97.9(2) . . ?
O23 Ho4 O28 75.3(2) . . ?
O20 Ho4 O28 74.4(3) . . ?
O32' Ho4 C134 20.4(5) . . ?
O17 Ho4 C134 75.1(5) . . ?
O14 Ho4 C134 89.1(5) . . ?
O23 Ho4 C134 96.3(5) . . ?
O20 Ho4 C134 123.3(5) . . ?
O28 Ho4 C134 161.4(5) . . ?
O21 Ho5 O15 92.8(3) . . ?
O21 Ho5 O9 173.4(3) . . ?
O15 Ho5 O9 91.7(3) . . ?
O21 Ho5 O3 86.5(3) . . ?
O15 Ho5 O3 177.4(2) . . ?
O9 Ho5 O3 88.8(2) . . ?
O21 Ho5 O33 85.6(3) . . ?
O15 Ho5 O33 87.6(3) . . ?
O9 Ho5 O33 99.4(2) . . ?
O3 Ho5 O33 94.9(2) . . ?
O21 Ho5 O26 94.9(2) . . ?
O15 Ho5 O26 77.7(2) . . ?
O9 Ho5 O26 81.3(2) . . ?
O3 Ho5 O26 99.8(2) . . ?
O33 Ho5 O26 165.3(2) . . ?
O24 Ho6 O6 87.7(3) . . ?
O24 Ho6 O12 178.4(3) . . ?
O6 Ho6 O12 91.2(3) . . ?
O24 Ho6 O18 86.9(2) . . ?
O6 Ho6 O18 174.2(3) . . ?
O12 Ho6 O18 94.1(3) . . ?
O24 Ho6 O34 95.4(2) . . ?
O6 Ho6 O34 90.9(3) . . ?
O12 Ho6 O34 86.0(2) . . ?
O18 Ho6 O34 91.9(2) . . ?
O24 Ho6 O27 99.9(2) . . ?
O6 Ho6 O27 96.1(2) . . ?
O12 Ho6 O27 78.9(2) . . ?
O18 Ho6 O27 82.6(2) . . ?
O34 Ho6 O27 163.4(2) . . ?
O1 P1 O3 113.6(4) . . ?
O1 P1 O2 111.1(4) . . ?
O3 P1 O2 110.9(4) . . ?
O1 P1 C1 104.2(4) . . ?
O3 P1 C1 106.0(4) . . ?
O2 P1 C1 110.7(4) . . ?
O5 P2 O4 110.6(4) . . ?
O5 P2 O6 112.0(4) . . ?
O4 P2 O6 113.2(4) . . ?
O5 P2 C15 106.6(4) . . ?
O4 P2 C15 109.8(4) . . ?
O6 P2 C15 104.2(4) . . ?
O8 P3 O7 110.8(4) . . ?
O8 P3 O9 113.7(4) . . ?
O7 P3 O9 111.4(4) . . ?
O8 P3 C29 111.0(4) . . ?
O7 P3 C29 105.6(4) . . ?
O9 P3 C29 103.9(4) . . ?
O12 P4 O11 111.4(4) . . ?
O12 P4 O10 112.4(4) . . ?
O11 P4 O10 112.7(4) . . ?
O12 P4 C43 107.1(4) . . ?
O11 P4 C43 104.0(4) . . ?
O10 P4 C43 108.7(4) . . ?
O15 P5 O14 110.5(4) . . ?
O15 P5 O13 114.6(4) . . ?
O14 P5 O13 111.5(4) . . ?
O15 P5 C57 107.5(4) . . ?
O14 P5 C57 106.3(4) . . ?
O13 P5 C57 105.9(4) . . ?
O16 P6 O17 110.5(4) . . ?
O16 P6 O18 111.1(4) . . ?
O17 P6 O18 112.8(4) . . ?
O16 P6 C71 108.9(4) . . ?
O17 P6 C71 105.8(4) . . ?
O18 P6 C71 107.4(4) . . ?
O21 P7 O19 111.4(4) . . ?
O21 P7 O20 111.7(4) . . ?
O19 P7 O20 111.4(4) . . ?
O21 P7 C85 103.7(4) . . ?
O19 P7 C85 111.1(4) . . ?
O20 P7 C85 107.2(4) . . ?
O23 P8 O22 111.0(4) . . ?
O23 P8 O24 111.3(4) . . ?
O22 P8 O24 114.2(4) . . ?
O23 P8 C99 110.7(4) . . ?
O22 P8 C99 102.6(4) . . ?
O24 P8 C99 106.5(4) . . ?
O26 P9 O27 108.5(4) . . ?
O26 P9 O28 111.4(5) . . ?
O27 P9 O28 113.1(5) . . ?
O26 P9 O25 111.9(5) . . ?
O27 P9 O25 111.9(5) . . ?
O28 P9 O25 99.9(6) . . ?
P1 O1 Ho1 140.5(4) . . ?
P1 O2 Ho2 136.1(4) . . ?
P1 O3 Ho5 149.9(4) . . ?
P2 O4 Ho1 134.4(4) . . ?
P2 O5 Ho2 140.1(4) . . ?
P2 O6 Ho6 156.7(4) . . ?
P3 O7 Ho2 172.0(4) . . ?
P3 O8 Ho3 130.5(4) . . ?
P3 O9 Ho5 127.6(4) . . ?
P4 O10 Ho2 150.0(4) . . ?
P4 O11 Ho3 140.2(4) . . ?
P4 O12 Ho6 134.4(4) . . ?
P5 O13 Ho3 136.7(4) . . ?
P5 O14 Ho4 150.3(4) . . ?
P5 O15 Ho5 136.3(4) . . ?
P6 O16 Ho3 129.1(4) . . ?
P6 O17 Ho4 173.6(5) . . ?
P6 O18 Ho6 126.4(4) . . ?
P7 O19 Ho1 128.3(4) . . ?
P7 O20 Ho4 140.6(5) . . ?
P7 O21 Ho5 161.8(5) . . ?
P8 O22 Ho1 143.3(4) . . ?
P8 O23 Ho4 138.3(4) . . ?
P8 O24 Ho6 146.6(4) . . ?
P9 O25 Ho2 123.8(5) . . ?
P9 O25 Ho1 101.8(5) . . ?
Ho2 O25 Ho1 134.4(4) . . ?
P9 O26 Ho5 126.0(4) . . ?
P9 O26 Ho3 97.6(3) . . ?
Ho5 O26 Ho3 136.3(3) . . ?
P9 O27 Ho6 127.3(4) . . ?
P9 O27 Ho3 97.4(3) . . ?
Ho6 O27 Ho3 135.3(3) . . ?
P9 O28 Ho4 121.0(5) . . ?
P9 O28 Ho1 104.9(5) . . ?
Ho4 O28 Ho1 134.1(3) . . ?
C113 O29 Ho1 127.0(10) . . ?
C116 O30 Ho2 156(3) . . ?
O30 C116 N2 135(3) . . ?
O30 C116 H11R 112.3 . . ?
N2 C116 H11R 113.0 . . ?
C116 N2 C117 121.8(17) . . ?
C116 N2 C118 119.6(19) . . ?
C117 N2 C118 118.6(18) . . ?
N2 C117 H11A 109.5 . . ?
N2 C117 H11B 109.5 . . ?
H11A C117 H11B 109.5 . . ?
N2 C117 H11C 109.5 . . ?
H11A C117 H11C 109.5 . . ?
H11B C117 H11C 109.5 . . ?
N2 C118 H11D 109.5 . . ?
N2 C118 H11E 109.5 . . ?
H11D C118 H11E 109.5 . . ?
N2 C118 H11F 109.5 . . ?
H11D C118 H11F 109.5 . . ?
H11E C118 H11F 109.5 . . ?
C131 O30' Ho2 156(3) . . ?
O30' C131 N2' 126(4) . . ?
O30' C131 H13Q 111.5 . . ?
N2' C131 H13Q 120.0 . . ?
C131 N2' C133 121(3) . . ?
C131 N2' C132 120(3) . . ?
C133 N2' C132 119(2) . . ?
N2' C132 H13A 109.5 . . ?
N2' C132 H13B 109.5 . . ?
H13A C132 H13B 109.5 . . ?
N2' C132 H13C 109.5 . . ?
H13A C132 H13C 109.5 . . ?
H13B C132 H13C 109.5 . . ?
N2' C133 H13D 109.5 . . ?
N2' C133 H13E 109.5 . . ?
H13D C133 H13E 109.5 . . ?
N2' C133 H13F 109.5 . . ?
H13D C133 H13F 109.5 . . ?
H13E C133 H13F 109.5 . . ?
C119 O31 Ho3 129.1(7) . . ?
C122 O32 Ho4 164(7) . . ?
O32 C122 N4 142(7) . . ?
O32 C122 H12Y 108.2 . . ?
N4 C122 H12Y 109.4 . . ?
C122 N4 C124 120(3) . . ?
C122 N4 C123 128(2) . . ?
C124 N4 C123 112(2) . . ?
N4 C123 H12A 109.5 . . ?
N4 C123 H12B 109.5 . . ?
H12A C123 H12B 109.5 . . ?
N4 C123 H12C 109.5 . . ?
H12A C123 H12C 109.5 . . ?
H12B C123 H12C 109.5 . . ?
N4 C124 H12D 109.5 . . ?
N4 C124 H12E 109.5 . . ?
H12D C124 H12E 109.5 . . ?
N4 C124 H12F 109.5 . . ?
H12D C124 H12F 109.5 . . ?
H12E C124 H12F 109.5 . . ?
C134 O32' Ho4 118.6(13) . . ?
O32' C134 N4' 117(2) . . ?
O32' C134 Ho4 41.0(10) . . ?
N4' C134 Ho4 154(2) . . ?
O32' C134 H13R 131.0 . . ?
N4' C134 H13R 111.9 . . ?
Ho4 C134 H13R 91.1 . . ?
C134 N4' C136 125(4) . . ?
C134 N4' C135 123(3) . . ?
C136 N4' C135 112(3) . . ?
N4' C135 H13G 109.5 . . ?
N4' C135 H13H 109.5 . . ?
H13G C135 H13H 109.5 . . ?
N4' C135 H13I 109.5 . . ?
H13G C135 H13I 109.5 . . ?
H13H C135 H13I 109.5 . . ?
N4' C136 H13J 109.5 . . ?
N4' C136 H13K 109.5 . . ?
H13J C136 H13K 109.5 . . ?
N4' C136 H13L 109.5 . . ?
H13J C136 H13L 109.5 . . ?
H13K C136 H13L 109.5 . . ?
C125 O33 Ho5 133.1(6) . . ?
C128 O34 Ho6 155.0(6) . . ?
C113 N1 C115 120.9(14) . . ?
C113 N1 C114 123.6(17) . . ?
C115 N1 C114 114.8(16) . . ?
C119 N3 C120 121.8(11) . . ?
C119 N3 C121 122.3(9) . . ?
C120 N3 C121 115.8(10) . . ?
C125 N5 C127 120.8(10) . . ?
C125 N5 C126 122.0(10) . . ?
C127 N5 C126 117.2(10) . . ?
C128 N6 C130 120.7(10) . . ?
C128 N6 C129 120.1(10) . . ?
C130 N6 C129 119.1(10) . . ?
C14 C1 C2 118.7(8) . . ?
C14 C1 P1 117.0(7) . . ?
C2 C1 P1 124.3(7) . . ?
C3 C2 C1 123.7(9) . . ?
C3 C2 C7 117.2(10) . . ?
C1 C2 C7 119.2(9) . . ?
C4 C3 C2 121.0(11) . . ?
C4 C3 H3A 119.5 . . ?
C2 C3 H3A 119.5 . . ?
C3 C4 C5 121.0(12) . . ?
C3 C4 H4A 119.5 . . ?
C5 C4 H4A 119.5 . . ?
C6 C5 C4 119.5(11) . . ?
C6 C5 H5A 120.3 . . ?
C4 C5 H5A 120.3 . . ?
C5 C6 C7 122.1(11) . . ?
C5 C6 H6A 119.0 . . ?
C7 C6 H6A 119.0 . . ?
C8 C7 C6 120.0(10) . . ?
C8 C7 C2 120.7(9) . . ?
C6 C7 C2 119.3(10) . . ?
C9 C8 C7 121.0(9) . . ?
C9 C8 H8A 119.5 . . ?
C7 C8 H8A 119.5 . . ?
C8 C9 C10 119.4(9) . . ?
C8 C9 C14 119.5(9) . . ?
C10 C9 C14 121.1(9) . . ?
C11 C10 C9 120.6(10) . . ?
C11 C10 H10A 119.7 . . ?
C9 C10 H10A 119.7 . . ?
C10 C11 C12 119.1(10) . . ?
C10 C11 H11G 120.4 . . ?
C12 C11 H11G 120.4 . . ?
C13 C12 C11 122.1(10) . . ?
C13 C12 H12G 118.9 . . ?
C11 C12 H12G 118.9 . . ?
C12 C13 C14 121.2(9) . . ?
C12 C13 H13M 119.4 . . ?
C14 C13 H13M 119.4 . . ?
C13 C14 C1 123.4(8) . . ?
C13 C14 C9 115.7(8) . . ?
C1 C14 C9 120.9(9) . . ?
C28 C15 C16 117.7(9) . . ?
C28 C15 P2 124.7(7) . . ?
C16 C15 P2 117.5(7) . . ?
C17 C16 C15 123.9(9) . . ?
C17 C16 C21 115.4(10) . . ?
C15 C16 C21 120.7(10) . . ?
C18 C17 C16 121.0(12) . . ?
C18 C17 H17A 119.5 . . ?
C16 C17 H17A 119.5 . . ?
C17 C18 C19 122.9(14) . . ?
C17 C18 H18A 118.5 . . ?
C19 C18 H18A 118.5 . . ?
C20 C19 C18 118.7(13) . . ?
C20 C19 H19A 120.6 . . ?
C18 C19 H19A 120.6 . . ?
C19 C20 C21 121.0(13) . . ?
C19 C20 H20A 119.5 . . ?
C21 C20 H20A 119.5 . . ?
C22 C21 C20 121.1(12) . . ?
C22 C21 C16 118.0(11) . . ?
C20 C21 C16 120.9(13) . . ?
C23 C22 C21 124.1(10) . . ?
C23 C22 H22A 118.0 . . ?
C21 C22 H22A 118.0 . . ?
C22 C23 C24 123.0(11) . . ?
C22 C23 C28 118.0(11) . . ?
C24 C23 C28 119.0(12) . . ?
C25 C24 C23 123.7(12) . . ?
C25 C24 H24A 118.1 . . ?
C23 C24 H24A 118.1 . . ?
C24 C25 C26 117.9(11) . . ?
C24 C25 H25A 121.0 . . ?
C26 C25 H25A 121.0 . . ?
C27 C26 C25 121.6(14) . . ?
C27 C26 H26A 119.2 . . ?
C25 C26 H26A 119.2 . . ?
C26 C27 C28 122.5(11) . . ?
C26 C27 H27A 118.7 . . ?
C28 C27 H27A 118.7 . . ?
C15 C28 C27 123.8(9) . . ?
C15 C28 C23 121.3(10) . . ?
C27 C28 C23 114.9(10) . . ?
C30 C29 C42 121.1(9) . . ?
C30 C29 P3 122.4(8) . . ?
C42 C29 P3 116.5(7) . . ?
C29 C30 C35 118.8(10) . . ?
C29 C30 C31 125.6(9) . . ?
C35 C30 C31 115.7(9) . . ?
C32 C31 C30 123.6(10) . . ?
C32 C31 H31A 118.2 . . ?
C30 C31 H31A 118.2 . . ?
C31 C32 C33 119.9(12) . . ?
C31 C32 H32A 120.0 . . ?
C33 C32 H32A 120.0 . . ?
C34 C33 C32 119.1(11) . . ?
C34 C33 H33A 120.5 . . ?
C32 C33 H33A 120.5 . . ?
C33 C34 C35 123.0(11) . . ?
C33 C34 H34A 118.5 . . ?
C35 C34 H34A 118.5 . . ?
C36 C35 C30 118.9(10) . . ?
C36 C35 C34 122.5(10) . . ?
C30 C35 C34 118.6(11) . . ?
C37 C36 C35 122.5(9) . . ?
C37 C36 H36A 118.8 . . ?
C35 C36 H36A 118.8 . . ?
C36 C37 C42 120.4(10) . . ?
C36 C37 C38 121.5(10) . . ?
C42 C37 C38 118.0(10) . . ?
C39 C38 C37 122.6(10) . . ?
C39 C38 H38A 118.7 . . ?
C37 C38 H38A 118.7 . . ?
C38 C39 C40 118.8(12) . . ?
C38 C39 H39A 120.6 . . ?
C40 C39 H39A 120.6 . . ?
C41 C40 C39 120.5(11) . . ?
C41 C40 H40A 119.8 . . ?
C39 C40 H40A 119.8 . . ?
C40 C41 C42 122.9(10) . . ?
C40 C41 H41A 118.5 . . ?
C42 C41 H41A 118.5 . . ?
C41 C42 C37 117.1(10) . . ?
C41 C42 C29 125.0(9) . . ?
C37 C42 C29 117.9(9) . . ?
C44 C43 C56 119.9(8) . . ?
C44 C43 P4 116.4(7) . . ?
C56 C43 P4 123.6(7) . . ?
C43 C44 C45 124.7(9) . . ?
C43 C44 C49 118.5(9) . . ?
C45 C44 C49 116.7(9) . . ?
C46 C45 C44 121.7(11) . . ?
C46 C45 H45A 119.2 . . ?
C44 C45 H45A 119.2 . . ?
C45 C46 C47 120.1(13) . . ?
C45 C46 H46A 120.0 . . ?
C47 C46 H46A 120.0 . . ?
C48 C47 C46 121.2(11) . . ?
C48 C47 H47A 119.4 . . ?
C46 C47 H47A 119.4 . . ?
C47 C48 C49 120.7(11) . . ?
C47 C48 H48A 119.7 . . ?
C49 C48 H48A 119.7 . . ?
C50 C49 C48 120.2(11) . . ?
C50 C49 C44 120.4(10) . . ?
C48 C49 C44 119.3(11) . . ?
C51 C50 C49 121.3(10) . . ?
C51 C50 H50A 119.4 . . ?
C49 C50 H50A 119.4 . . ?
C50 C51 C52 121.1(11) . . ?
C50 C51 C56 120.0(10) . . ?
C52 C51 C56 118.9(11) . . ?
C53 C52 C51 122.3(12) . . ?
C53 C52 H52A 118.8 . . ?
C51 C52 H52A 118.8 . . ?
C52 C53 C54 118.9(13) . . ?
C52 C53 H53A 120.5 . . ?
C54 C53 H53A 120.5 . . ?
C55 C54 C53 122.5(14) . . ?
C55 C54 H54A 118.8 . . ?
C53 C54 H54A 118.8 . . ?
C54 C55 C56 121.1(12) . . ?
C54 C55 H55A 119.5 . . ?
C56 C55 H55A 119.5 . . ?
C55 C56 C43 124.6(10) . . ?
C55 C56 C51 116.0(10) . . ?
C43 C56 C51 119.4(10) . . ?
C58 C57 C70 118.9(9) . . ?
C58 C57 P5 124.6(8) . . ?
C70 C57 P5 116.2(7) . . ?
C63 C58 C59 115.3(10) . . ?
C63 C58 C57 120.8(11) . . ?
C59 C58 C57 123.9(10) . . ?
C60 C59 C58 123.2(13) . . ?
C60 C59 H59A 118.4 . . ?
C58 C59 H59A 118.4 . . ?
C59 C60 C61 120.6(16) . . ?
C59 C60 H60A 119.7 . . ?
C61 C60 H60A 119.7 . . ?
C62 C61 C60 117.7(14) . . ?
C62 C61 H61A 121.2 . . ?
C60 C61 H61A 121.2 . . ?
C61 C62 C63 124.1(14) . . ?
C61 C62 H62A 117.9 . . ?
C63 C62 H62A 117.9 . . ?
C64 C63 C58 118.6(11) . . ?
C64 C63 C62 122.7(12) . . ?
C58 C63 C62 118.8(13) . . ?
C63 C64 C65 123.2(11) . . ?
C63 C64 H64A 118.4 . . ?
C65 C64 H64A 118.4 . . ?
C64 C65 C66 122.3(13) . . ?
C64 C65 C70 120.1(12) . . ?
C66 C65 C70 117.6(13) . . ?
C67 C66 C65 122.7(13) . . ?
C67 C66 H66A 118.7 . . ?
C65 C66 H66A 118.7 . . ?
C66 C67 C68 119.3(13) . . ?
C66 C67 H67A 120.3 . . ?
C68 C67 H67A 120.4 . . ?
C69 C68 C67 120.3(14) . . ?
C69 C68 H68A 119.8 . . ?
C67 C68 H68A 119.8 . . ?
C68 C69 C70 121.6(12) . . ?
C68 C69 H69A 119.2 . . ?
C70 C69 H69A 119.2 . . ?
C65 C70 C69 118.3(10) . . ?
C65 C70 C57 118.0(10) . . ?
C69 C70 C57 123.6(9) . . ?
C72 C71 C84 120.6(10) . . ?
C72 C71 P6 125.0(8) . . ?
C84 C71 P6 114.2(8) . . ?
C71 C72 C73 124.1(10) . . ?
C71 C72 C77 120.2(10) . . ?
C73 C72 C77 115.6(10) . . ?
C74 C73 C72 121.7(11) . . ?
C74 C73 H73A 119.2 . . ?
C72 C73 H73A 119.2 . . ?
C73 C74 C75 122.4(12) . . ?
C73 C74 H74A 118.8 . . ?
C75 C74 H74A 118.8 . . ?
C76 C75 C74 118.2(12) . . ?
C76 C75 H75A 120.9 . . ?
C74 C75 H75A 120.9 . . ?
C75 C76 C77 122.7(11) . . ?
C75 C76 H76A 118.7 . . ?
C77 C76 H76A 118.7 . . ?
C78 C77 C76 121.4(11) . . ?
C78 C77 C72 119.1(11) . . ?
C76 C77 C72 119.4(11) . . ?
C77 C78 C79 122.0(10) . . ?
C77 C78 H78A 119.0 . . ?
C79 C78 H78A 119.0 . . ?
C78 C79 C80 121.5(11) . . ?
C78 C79 C84 120.5(10) . . ?
C80 C79 C84 117.9(12) . . ?
C81 C80 C79 122.1(12) . . ?
C81 C80 H80A 118.9 . . ?
C79 C80 H80A 118.9 . . ?
C80 C81 C82 121.5(12) . . ?
C80 C81 H81A 119.2 . . ?
C82 C81 H81A 119.2 . . ?
C83 C82 C81 119.5(13) . . ?
C83 C82 H82A 120.2 . . ?
C81 C82 H82A 120.2 . . ?
C82 C83 C84 121.0(12) . . ?
C82 C83 H83A 119.5 . . ?
C84 C83 H83A 119.5 . . ?
C71 C84 C83 124.5(10) . . ?
C71 C84 C79 117.6(11) . . ?
C83 C84 C79 117.8(10) . . ?
C94 C85 C86 118.4(8) . . ?
C94 C85 P7 125.8(7) . . ?
C86 C85 P7 115.7(7) . . ?
C91 C86 C85 120.4(9) . . ?
C91 C86 C87 116.9(9) . . ?
C85 C86 C87 122.7(9) . . ?
C88 C87 C86 120.6(10) . . ?
C88 C87 H87A 119.7 . . ?
C86 C87 H87A 119.7 . . ?
C87 C88 C89 122.0(11) . . ?
C87 C88 H88A 119.0 . . ?
C89 C88 H88A 119.0 . . ?
C90 C89 C88 118.9(10) . . ?
C90 C89 H89A 120.5 . . ?
C88 C89 H89A 120.5 . . ?
C89 C90 C91 122.8(10) . . ?
C89 C90 H90A 118.6 . . ?
C91 C90 H90A 118.6 . . ?
C92 C91 C86 119.5(10) . . ?
C92 C91 C90 121.9(10) . . ?
C86 C91 C90 118.6(10) . . ?
C93 C92 C91 121.9(9) . . ?
C93 C92 H92A 119.0 . . ?
C91 C92 H92A 119.0 . . ?
C92 C93 C94 119.6(10) . . ?
C92 C93 C98 120.0(10) . . ?
C94 C93 C98 120.4(11) . . ?
C85 C94 C95 123.7(9) . . ?
C85 C94 C93 120.2(9) . . ?
C95 C94 C93 115.9(9) . . ?
C96 C95 C94 122.8(10) . . ?
C96 C95 H95A 118.6 . . ?
C94 C95 H95A 118.6 . . ?
C95 C96 C97 119.8(12) . . ?
C95 C96 H96A 120.1 . . ?
C97 C96 H96A 120.1 . . ?
C98 C97 C96 120.3(11) . . ?
C98 C97 H97A 119.8 . . ?
C96 C97 H97A 119.8 . . ?
C97 C98 C93 120.8(11) . . ?
C97 C98 H98A 119.6 . . ?
C93 C98 H98A 119.6 . . ?
C100 C99 C112 119.0(9) . . ?
C100 C99 P8 118.2(7) . . ?
C112 C99 P8 122.3(9) . . ?
C99 C100 C101 122.5(9) . . ?
C99 C100 C105 119.9(11) . . ?
C101 C100 C105 117.6(11) . . ?
C102 C101 C100 118.9(10) . . ?
C102 C101 H10B 120.5 . . ?
C100 C101 H10B 120.5 . . ?
C101 C102 C103 122.8(14) . . ?
C101 C102 H10C 118.6 . . ?
C103 C102 H10C 118.6 . . ?
C104 C103 C102 120.3(14) . . ?
C104 C103 H10D 119.9 . . ?
C102 C103 H10D 119.9 . . ?
C103 C104 C105 120.6(12) . . ?
C103 C104 H10E 119.7 . . ?
C105 C104 H10E 119.7 . . ?
C106 C105 C104 121.2(12) . . ?
C106 C105 C100 119.3(13) . . ?
C104 C105 C100 119.5(13) . . ?
C105 C106 C107 121.7(11) . . ?
C105 C106 H10F 119.1 . . ?
C107 C106 H10F 119.1 . . ?
C106 C107 C112 120.0(13) . . ?
C106 C107 C108 119.7(13) . . ?
C112 C107 C108 120.3(16) . . ?
C109 C108 C107 121.0(15) . . ?
C109 C108 H10G 119.5 . . ?
C107 C108 H10G 119.5 . . ?
C108 C109 C110 120.7(16) . . ?
C108 C109 H10H 119.7 . . ?
C110 C109 H10H 119.7 . . ?
C109 C110 C111 119.6(18) . . ?
C109 C110 H11H 120.2 . . ?
C111 C110 H11H 120.2 . . ?
C110 C111 C112 122.8(15) . . ?
C110 C111 H11I 118.6 . . ?
C112 C111 H11I 118.6 . . ?
C107 C112 C99 119.9(13) . . ?
C107 C112 C111 115.5(12) . . ?
C99 C112 C111 124.6(10) . . ?
O29 C113 N1 125.0(16) . . ?
O29 C113 H11J 117.5 . . ?
N1 C113 H11J 117.5 . . ?
N1 C114 H11K 109.5 . . ?
N1 C114 H11L 109.5 . . ?
H11K C114 H11L 109.5 . . ?
N1 C114 H11M 109.5 . . ?
H11K C114 H11M 109.5 . . ?
H11L C114 H11M 109.5 . . ?
N1 C115 H11N 109.5 . . ?
N1 C115 H11O 109.5 . . ?
H11N C115 H11O 109.5 . . ?
N1 C115 H11P 109.5 . . ?
H11N C115 H11P 109.5 . . ?
H11O C115 H11P 109.5 . . ?
O31 C119 N3 124.4(11) . . ?
O31 C119 H11Q 117.8 . . ?
N3 C119 H11Q 117.8 . . ?
N3 C120 H12H 109.5 . . ?
N3 C120 H12I 109.5 . . ?
H12H C120 H12I 109.5 . . ?
N3 C120 H12J 109.5 . . ?
H12H C120 H12J 109.5 . . ?
H12I C120 H12J 109.5 . . ?
N3 C121 H12K 109.5 . . ?
N3 C121 H12L 109.5 . . ?
H12K C121 H12L 109.5 . . ?
N3 C121 H12M 109.5 . . ?
H12K C121 H12M 109.5 . . ?
H12L C121 H12M 109.5 . . ?
O33 C125 N5 124.8(10) . . ?
O33 C125 H12N 117.6 . . ?
N5 C125 H12N 117.6 . . ?
N5 C126 H12O 109.5 . . ?
N5 C126 H12P 109.5 . . ?
H12O C126 H12P 109.5 . . ?
N5 C126 H12Q 109.5 . . ?
H12O C126 H12Q 109.5 . . ?
H12P C126 H12Q 109.5 . . ?
N5 C127 H12R 109.5 . . ?
N5 C127 H12S 109.5 . . ?
H12R C127 H12S 109.5 . . ?
N5 C127 H12T 109.5 . . ?
H12R C127 H12T 109.5 . . ?
H12S C127 H12T 109.5 . . ?
O34 C128 N6 123.9(10) . . ?
O34 C128 H12U 118.1 . . ?
N6 C128 H12U 118.1 . . ?
N6 C129 H12V 109.5 . . ?
N6 C129 H12W 109.5 . . ?
H12V C129 H12W 109.5 . . ?
N6 C129 H12X 109.5 . . ?
H12V C129 H12X 109.5 . . ?
H12W C129 H12X 109.5 . . ?
N6 C130 H13N 109.5 . . ?
N6 C130 H13O 109.5 . . ?
H13N C130 H13O 109.5 . . ?
N6 C130 H13P 109.5 . . ?
H13N C130 H13P 109.5 . . ?
H13O C130 H13P 109.5 . . ?

loop_
_geom_bond_atom_site_label_1
_geom_bond_atom_site_label_2
_geom_bond_distance
_geom_bond_site_symmetry_2
_geom_bond_publ_flag
Ho1 O1 2.228(6) . ?
Ho1 O22 2.228(6) . ?
Ho1 O4 2.253(7) . ?
Ho1 O19 2.274(7) . ?
Ho1 O29 2.322(8) . ?
Ho1 O28 2.530(9) . ?
Ho1 O25 2.570(9) . ?
Ho2 O7 2.193(7) . ?
Ho2 O30' 2.207(12) . ?
Ho2 O5 2.215(6) . ?
Ho2 O30 2.223(13) . ?
Ho2 O2 2.246(6) . ?
Ho2 O10 2.255(6) . ?
Ho2 O25 2.495(10) . ?
Ho3 O13 2.228(6) . ?
Ho3 O11 2.237(6) . ?
Ho3 O8 2.258(6) . ?
Ho3 O16 2.286(6) . ?
Ho3 O31 2.350(7) . ?
Ho3 O27 2.495(6) . ?
Ho3 O26 2.503(6) . ?
Ho4 O32' 2.136(13) . ?
Ho4 O32 2.145(16) . ?
Ho4 O17 2.192(7) . ?
Ho4 O14 2.223(6) . ?
Ho4 O23 2.226(7) . ?
Ho4 O20 2.227(6) . ?
Ho4 O28 2.530(10) . ?
Ho4 C134 2.86(2) . ?
Ho5 O21 2.170(6) . ?
Ho5 O15 2.230(7) . ?
Ho5 O9 2.235(6) . ?
Ho5 O3 2.242(6) . ?
Ho5 O33 2.325(7) . ?
Ho5 O26 2.355(6) . ?
Ho6 O24 2.212(6) . ?
Ho6 O6 2.226(7) . ?
Ho6 O12 2.231(6) . ?
Ho6 O18 2.275(6) . ?
Ho6 O34 2.278(6) . ?
Ho6 O27 2.328(6) . ?
P1 O1 1.513(6) . ?
P1 O3 1.523(7) . ?
P1 O2 1.526(7) . ?
P1 C1 1.874(9) . ?
P2 O5 1.512(7) . ?
P2 O4 1.520(7) . ?
P2 O6 1.533(7) . ?
P2 C15 1.834(9) . ?
P3 O8 1.523(7) . ?
P3 O7 1.530(7) . ?
P3 O9 1.533(7) . ?
P3 C29 1.824(10) . ?
P4 O12 1.513(7) . ?
P4 O11 1.516(7) . ?
P4 O10 1.534(7) . ?
P4 C43 1.841(9) . ?
P5 O15 1.518(7) . ?
P5 O14 1.522(6) . ?
P5 O13 1.531(6) . ?
P5 C57 1.832(10) . ?
P6 O16 1.503(6) . ?
P6 O17 1.530(7) . ?
P6 O18 1.531(7) . ?
P6 C71 1.865(11) . ?
P7 O21 1.506(7) . ?
P7 O19 1.522(7) . ?
P7 O20 1.525(7) . ?
P7 C85 1.846(9) . ?
P8 O23 1.524(7) . ?
P8 O22 1.525(7) . ?
P8 O24 1.540(7) . ?
P8 C99 1.837(9) . ?
P9 O26 1.447(7) . ?
P9 O27 1.467(7) . ?
P9 O28 1.477(9) . ?
P9 O25 1.516(9) . ?
O29 C113 1.190(18) . ?
O30 C116 1.07(2) . ?
C116 N2 1.40(2) . ?
C116 H11R 0.9600 . ?
N2 C117 1.435(17) . ?
N2 C118 1.441(17) . ?
C117 H11A 0.9800 . ?
C117 H11B 0.9800 . ?
C117 H11C 0.9800 . ?
C118 H11D 0.9800 . ?
C118 H11E 0.9800 . ?
C118 H11F 0.9800 . ?
O30' C131 1.07(2) . ?
C131 N2' 1.39(2) . ?
C131 H13Q 0.9602 . ?
N2' C133 1.436(18) . ?
N2' C132 1.439(18) . ?
C132 H13A 0.9800 . ?
C132 H13B 0.9800 . ?
C132 H13C 0.9800 . ?
C133 H13D 0.9800 . ?
C133 H13E 0.9800 . ?
C133 H13F 0.9800 . ?
O31 C119 1.226(12) . ?
O32 C122 1.15(2) . ?
C122 N4 1.42(2) . ?
C122 H12Y 0.9598 . ?
N4 C124 1.50(2) . ?
N4 C123 1.497(19) . ?
C123 H12A 0.9800 . ?
C123 H12B 0.9800 . ?
C123 H12C 0.9800 . ?
C124 H12D 0.9800 . ?
C124 H12E 0.9800 . ?
C124 H12F 0.9800 . ?
O32' C134 1.13(2) . ?
C134 N4' 1.42(2) . ?
C134 H13R 0.9598 . ?
N4' C136 1.50(2) . ?
N4' C135 1.50(2) . ?
C135 H13G 0.9800 . ?
C135 H13H 0.9800 . ?
C135 H13I 0.9800 . ?
C136 H13J 0.9800 . ?
C136 H13K 0.9800 . ?
C136 H13L 0.9800 . ?
O33 C125 1.270(12) . ?
O34 C128 1.254(12) . ?
N1 C113 1.345(19) . ?
N1 C115 1.478(18) . ?
N1 C114 1.50(2) . ?
N3 C119 1.342(14) . ?
N3 C120 1.456(15) . ?
N3 C121 1.456(14) . ?
N5 C125 1.325(13) . ?
N5 C127 1.445(15) . ?
N5 C126 1.473(14) . ?
N6 C128 1.315(13) . ?
N6 C130 1.455(14) . ?
N6 C129 1.468(14) . ?
C1 C14 1.418(13) . ?
C1 C2 1.417(13) . ?
C2 C3 1.409(16) . ?
C2 C7 1.465(13) . ?
C3 C4 1.362(16) . ?
C3 H3A 0.9500 . ?
C4 C5 1.444(17) . ?
C4 H4A 0.9500 . ?
C5 C6 1.323(17) . ?
C5 H5A 0.9500 . ?
C6 C7 1.408(15) . ?
C6 H6A 0.9500 . ?
C7 C8 1.398(15) . ?
C8 C9 1.368(15) . ?
C8 H8A 0.9500 . ?
C9 C10 1.429(14) . ?
C9 C14 1.466(12) . ?
C10 C11 1.331(15) . ?
C10 H10A 0.9500 . ?
C11 C12 1.438(14) . ?
C11 H11G 0.9500 . ?
C12 C13 1.371(14) . ?
C12 H12G 0.9500 . ?
C13 C14 1.410(13) . ?
C13 H13M 0.9500 . ?
C15 C28 1.427(13) . ?
C15 C16 1.432(14) . ?
C16 C17 1.433(15) . ?
C16 C21 1.457(15) . ?
C17 C18 1.372(16) . ?
C17 H17A 0.9500 . ?
C18 C19 1.40(2) . ?
C18 H18A 0.9500 . ?
C19 C20 1.36(2) . ?
C19 H19A 0.9500 . ?
C20 C21 1.423(17) . ?
C20 H20A 0.9500 . ?
C21 C22 1.397(18) . ?
C22 C23 1.370(18) . ?
C22 H22A 0.9500 . ?
C23 C24 1.421(17) . ?
C23 C28 1.459(14) . ?
C24 C25 1.33(2) . ?
C24 H24A 0.9500 . ?
C25 C26 1.424(19) . ?
C25 H25A 0.9500 . ?
C26 C27 1.355(15) . ?
C26 H26A 0.9500 . ?
C27 C28 1.440(16) . ?
C27 H27A 0.9500 . ?
C29 C30 1.433(14) . ?
C29 C42 1.434(14) . ?
C30 C35 1.435(13) . ?
C30 C31 1.449(15) . ?
C31 C32 1.378(15) . ?
C31 H31A 0.9500 . ?
C32 C33 1.405(16) . ?
C32 H32A 0.9500 . ?
C33 C34 1.365(19) . ?
C33 H33A 0.9500 . ?
C34 C35 1.445(16) . ?
C34 H34A 0.9500 . ?
C35 C36 1.401(17) . ?
C36 C37 1.395(16) . ?
C36 H36A 0.9500 . ?
C37 C42 1.426(13) . ?
C37 C38 1.450(16) . ?
C38 C39 1.348(18) . ?
C38 H38A 0.9500 . ?
C39 C40 1.412(16) . ?
C39 H39A 0.9500 . ?
C40 C41 1.361(15) . ?
C40 H40A 0.9500 . ?
C41 C42 1.419(14) . ?
C41 H41A 0.9500 . ?
C43 C44 1.408(13) . ?
C43 C56 1.424(13) . ?
C44 C45 1.440(14) . ?
C44 C49 1.456(14) . ?
C45 C46 1.357(14) . ?
C45 H45A 0.9500 . ?
C46 C47 1.406(18) . ?
C46 H46A 0.9500 . ?
C47 C48 1.365(18) . ?
C47 H47A 0.9500 . ?
C48 C49 1.408(16) . ?
C48 H48A 0.9500 . ?
C49 C50 1.407(16) . ?
C50 C51 1.356(17) . ?
C50 H50A 0.9500 . ?
C51 C52 1.451(17) . ?
C51 C56 1.463(14) . ?
C52 C53 1.30(2) . ?
C52 H52A 0.9500 . ?
C53 C54 1.42(2) . ?
C53 H53A 0.9500 . ?
C54 C55 1.366(16) . ?
C54 H54A 0.9500 . ?
C55 C56 1.416(15) . ?
C55 H55A 0.9500 . ?
C57 C58 1.430(14) . ?
C57 C70 1.436(14) . ?
C58 C63 1.419(15) . ?
C58 C59 1.428(16) . ?
C59 C60 1.380(16) . ?
C59 H59A 0.9500 . ?
C60 C61 1.43(2) . ?
C60 H60A 0.9500 . ?
C61 C62 1.31(2) . ?
C61 H61A 0.9500 . ?
C62 C63 1.468(18) . ?
C62 H62A 0.9500 . ?
C63 C64 1.358(19) . ?
C64 C65 1.395(18) . ?
C64 H64A 0.9500 . ?
C65 C66 1.421(19) . ?
C65 C70 1.428(14) . ?
C66 C67 1.36(2) . ?
C66 H66A 0.9500 . ?
C67 C68 1.42(2) . ?
C67 H67A 0.9500 . ?
C68 C69 1.353(16) . ?
C68 H68A 0.9500 . ?
C69 C70 1.436(15) . ?
C69 H69A 0.9500 . ?
C71 C72 1.410(15) . ?
C71 C84 1.428(14) . ?
C72 C73 1.427(15) . ?
C72 C77 1.457(15) . ?
C73 C74 1.357(15) . ?
C73 H73A 0.9500 . ?
C74 C75 1.409(17) . ?
C74 H74A 0.9500 . ?
C75 C76 1.338(18) . ?
C75 H75A 0.9500 . ?
C76 C77 1.421(17) . ?
C76 H76A 0.9500 . ?
C77 C78 1.360(16) . ?
C78 C79 1.413(17) . ?
C78 H78A 0.9500 . ?
C79 C80 1.422(17) . ?
C79 C84 1.450(15) . ?
C80 C81 1.319(19) . ?
C80 H80A 0.9500 . ?
C81 C82 1.419(19) . ?
C81 H81A 0.9500 . ?
C82 C83 1.370(15) . ?
C82 H82A 0.9500 . ?
C83 C84 1.433(16) . ?
C83 H83A 0.9500 . ?
C85 C94 1.427(13) . ?
C85 C86 1.445(14) . ?
C86 C91 1.434(14) . ?
C86 C87 1.475(14) . ?
C87 C88 1.370(14) . ?
C87 H87A 0.9500 . ?
C88 C89 1.406(15) . ?
C88 H88A 0.9500 . ?
C89 C90 1.361(17) . ?
C89 H89A 0.9500 . ?
C90 C91 1.439(16) . ?
C90 H90A 0.9500 . ?
C91 C92 1.404(15) . ?
C92 C93 1.390(16) . ?
C92 H92A 0.9500 . ?
C93 C94 1.451(13) . ?
C93 C98 1.459(15) . ?
C94 C95 1.433(14) . ?
C95 C96 1.389(14) . ?
C95 H95A 0.9500 . ?
C96 C97 1.447(18) . ?
C96 H96A 0.9500 . ?
C97 C98 1.343(19) . ?
C97 H97A 0.9500 . ?
C98 H98A 0.9500 . ?
C99 C100 1.409(15) . ?
C99 C112 1.416(15) . ?
C100 C101 1.422(15) . ?
C100 C105 1.438(13) . ?
C101 C102 1.349(15) . ?
C101 H10B 0.9500 . ?
C102 C103 1.402(17) . ?
C102 H10C 0.9500 . ?
C103 C104 1.31(2) . ?
C103 H10D 0.9500 . ?
C104 C105 1.42(2) . ?
C104 H10E 0.9500 . ?
C105 C106 1.36(2) . ?
C106 C107 1.39(2) . ?
C106 H10F 0.9500 . ?
C107 C112 1.404(16) . ?
C107 C108 1.43(2) . ?
C108 C109 1.33(3) . ?
C108 H10G 0.9500 . ?
C109 C110 1.38(2) . ?
C109 H10H 0.9500 . ?
C110 C111 1.378(18) . ?
C110 H11H 0.9500 . ?
C111 C112 1.42(2) . ?
C111 H11I 0.9500 . ?
C113 H11J 0.9500 . ?
C114 H11K 0.9800 . ?
C114 H11L 0.9800 . ?
C114 H11M 0.9800 . ?
C115 H11N 0.9800 . ?
C115 H11O 0.9800 . ?
C115 H11P 0.9800 . ?
C119 H11Q 0.9500 . ?
C120 H12H 0.9800 . ?
C120 H12I 0.9800 . ?
C120 H12J 0.9800 . ?
C121 H12K 0.9800 . ?
C121 H12L 0.9800 . ?
C121 H12M 0.9800 . ?
C125 H12N 0.9500 . ?
C126 H12O 0.9800 . ?
C126 H12P 0.9800 . ?
C126 H12Q 0.9800 . ?
C127 H12R 0.9800 . ?
C127 H12S 0.9800 . ?
C127 H12T 0.9800 . ?
C128 H12U 0.9500 . ?
C129 H12V 0.9800 . ?
C129 H12W 0.9800 . ?
C129 H12X 0.9800 . ?
C130 H13N 0.9800 . ?
C130 H13O 0.9800 . ?
C130 H13P 0.9800 . ?

loop_
_platon_squeeze_void_nr
_platon_squeeze_void_average_x
_platon_squeeze_void_average_y
_platon_squeeze_void_average_z
_platon_squeeze_void_volume
_platon_squeeze_void_count_electrons
_platon_squeeze_void_content
1 0.000 0.500 0.500 323 86 ' '
2 0.500 1.000 1.000 375 95 ' '
